data_4346638
loop_
_publ_author_name
'Zhang, Zaichao'
'Liu, Yong'
'Wei, Rong-Min'
'Sheng, Zhen-Huan'
'Wang, Peng'
'Song, You'

_publ_section_title
;
 Electrochemical Synthesis and Magnetic Properties of [Cu9W6]: The
 Ultimate Member of the Quindecanuclear Octacyanometallate-Based
 Transition-Metal Cluster?
;
_journal_issue 23
_journal_name_full 'Inorganic chemistry'
_journal_page_first 11049
_journal_page_last 11051
_journal_paper_doi 10.1021/acs.inorgchem.5b01852
_journal_volume 54
_journal_year 2015
_chemical_formula_moiety 'C120 H168 Cu9 N72 W6'
_chemical_formula_sum 'C120 H168 Cu9 N72 O0 W6'
_chemical_formula_weight 4294.22
_space_group_IT_number 14
_space_group_name_Hall '-P 2yn'
_space_group_name_H-M_alt 'P 1 21/n 1'
_symmetry_cell_setting monoclinic
_symmetry_space_group_name_Hall '-P 2yn'
_symmetry_space_group_name_H-M 'P 1 21/n 1'
_atom_sites_solution_hydrogens geom
_atom_sites_solution_primary direct
_atom_sites_solution_secondary difmap
_audit_creation_method SHELXL-97
_cell_angle_alpha 90.00
_cell_angle_beta 91.778(2)
_cell_angle_gamma 90.00
_cell_formula_units_Z 2
_cell_length_a 17.796(3)
_cell_length_b 17.665(3)
_cell_length_c 28.230(4)
_cell_measurement_reflns_used 8398
_cell_measurement_temperature 173(2)
_cell_measurement_theta_max 24.79
_cell_measurement_theta_min 2.20
_cell_volume 8870(2)
_computing_structure_refinement 'SHELXL-97 (Sheldrick, 2008)'
_computing_structure_solution 'SHELXS-97 (Sheldrick, 2008)'
_diffrn_ambient_temperature 173(2)
_diffrn_measured_fraction_theta_full 0.975
_diffrn_measured_fraction_theta_max 0.975
_diffrn_measurement_device_type 'APEX2 CCD detector'
_diffrn_radiation_monochromator graphite
_diffrn_radiation_source 'fine-focus sealed tube'
_diffrn_radiation_type MoK\a
_diffrn_radiation_wavelength 0.71073
_diffrn_reflns_av_R_equivalents 0.0579
_diffrn_reflns_av_sigmaI/netI 0.0785
_diffrn_reflns_limit_h_max 21
_diffrn_reflns_limit_h_min -19
_diffrn_reflns_limit_k_max 20
_diffrn_reflns_limit_k_min -20
_diffrn_reflns_limit_l_max 17
_diffrn_reflns_limit_l_min -33
_diffrn_reflns_number 46330
_diffrn_reflns_theta_full 25.00
_diffrn_reflns_theta_max 25.00
_diffrn_reflns_theta_min 1.33
_exptl_absorpt_coefficient_mu 4.985
_exptl_absorpt_correction_T_max 0.7455
_exptl_absorpt_correction_T_min 0.5184
_exptl_absorpt_correction_type multi-scan
_exptl_absorpt_process_details 'SADABS (Bruker, 2000)'
_exptl_crystal_colour black
_exptl_crystal_density_diffrn 1.608
_exptl_crystal_density_method 'not measured'
_exptl_crystal_description block
_exptl_crystal_F_000 4194
_exptl_crystal_size_max 0.22
_exptl_crystal_size_mid 0.20
_exptl_crystal_size_min 0.18
_platon_squeeze_details
;
;
_refine_diff_density_max 2.176
_refine_diff_density_min -1.921
_refine_diff_density_rms 0.250
_refine_ls_extinction_method none
_refine_ls_goodness_of_fit_ref 1.040
_refine_ls_hydrogen_treatment constr
_refine_ls_matrix_type full
_refine_ls_number_parameters 1263
_refine_ls_number_reflns 15226
_refine_ls_number_restraints 3141
_refine_ls_restrained_S_all 0.978
_refine_ls_R_factor_all 0.0738
_refine_ls_R_factor_gt 0.0448
_refine_ls_shift/su_max 0.003
_refine_ls_shift/su_mean 0.000
_refine_ls_structure_factor_coef Fsqd
_refine_ls_weighting_details 'calc w=1/[\s^2^(Fo^2^)+(0.0590P)^2^+0.0000P] where P=(Fo^2^+2Fc^2^)/3'
_refine_ls_weighting_scheme calc
_refine_ls_wR_factor_gt 0.1107
_refine_ls_wR_factor_ref 0.1196
_reflns_number_gt 10206
_reflns_number_total 15226
_reflns_threshold_expression >2sigma(I)
_cod_data_source_file ic5b01852_si_002.cif
_cod_data_source_block 1
_cod_depositor_comments
;
The following automatic conversions were performed:

data item '_symmetry_cell_setting' value 'Monoclinic' was changed to
'monoclinic' in accordance with the
/home/saulius/struct/COD-crude-data/automatic-downloads/DataCite-retrospective/ACS/depositions/lib/dictionaries/cif_core.dic
dictionary named 'cif_core.dic' version 2.4.2 last updated on
2011-04-26.

Automatic conversion script
Id: cif_fix_values 6909 2019-04-08 15:41:33Z antanas 
;
_cod_original_sg_symbol_Hall '-P 2yn  '
_cod_original_sg_symbol_H-M 'P2(1)/n  '
_cod_database_code 4346638

loop_
_symmetry_equiv_pos_as_xyz
'x, y, z'
'-x+1/2, y+1/2, -z+1/2'
'-x, -y, -z'
'x-1/2, -y-1/2, z-1/2'

loop_
_atom_site_label
_atom_site_type_symbol
_atom_site_fract_x
_atom_site_fract_y
_atom_site_fract_z
_atom_site_U_iso_or_equiv
_atom_site_adp_type
_atom_site_occupancy
_atom_site_symmetry_multiplicity
_atom_site_calc_flag
_atom_site_refinement_flags
_atom_site_disorder_assembly
_atom_site_disorder_group
N9C N 0.4644(5) 0.6377(5) 0.1658(4) 0.050(2) Uani 0.809(9) 1 d PDU A 5
N10C N 0.4185(6) 0.5749(7) 0.0754(4) 0.044(2) Uani 0.809(9) 1 d PDU A 5
N11C N 0.5734(6) 0.5869(5) 0.1004(3) 0.043(2) Uani 0.809(9) 1 d PDU A 5
C9C C 0.4105(6) 0.5744(6) 0.1633(4) 0.050(2) Uani 0.809(9) 1 d PDU A 5
H9CA H 0.3743 0.5796 0.1890 0.060 Uiso 0.809(9) 1 calc PR A 5
H9CB H 0.4379 0.5261 0.1680 0.060 Uiso 0.809(9) 1 calc PR A 5
C10C C 0.3680(5) 0.5726(6) 0.1159(4) 0.050(2) Uani 0.809(9) 1 d PDU A 5
H10A H 0.3373 0.5259 0.1139 0.060 Uiso 0.809(9) 1 calc PR A 5
H10B H 0.3334 0.6164 0.1139 0.060 Uiso 0.809(9) 1 calc PR A 5
C11C C 0.4665(5) 0.5052(5) 0.0737(5) 0.048(2) Uani 0.809(9) 1 d PDU A 5
H11A H 0.4490 0.4729 0.0469 0.057 Uiso 0.809(9) 1 calc PR A 5
H11B H 0.4610 0.4760 0.1034 0.057 Uiso 0.809(9) 1 calc PR A 5
C12C C 0.5478(5) 0.5247(6) 0.0680(4) 0.047(2) Uani 0.809(9) 1 d PDU A 5
H12A H 0.5788 0.4791 0.0746 0.057 Uiso 0.809(9) 1 calc PR A 5
H12B H 0.5556 0.5401 0.0348 0.057 Uiso 0.809(9) 1 calc PR A 5
C13C C 0.5770(6) 0.5607(6) 0.1504(3) 0.048(2) Uani 0.809(9) 1 d PDU A 5
H13A H 0.6304 0.5547 0.1608 0.058 Uiso 0.809(9) 1 calc PR A 5
H13B H 0.5526 0.5105 0.1524 0.058 Uiso 0.809(9) 1 calc PR A 5
C14C C 0.5394(5) 0.6145(6) 0.1835(4) 0.050(3) Uani 0.809(9) 1 d PDU A 5
H14A H 0.5349 0.5900 0.2148 0.060 Uiso 0.809(9) 1 calc PR A 5
H14B H 0.5712 0.6601 0.1878 0.060 Uiso 0.809(9) 1 calc PR A 5
C15C C 0.4355(8) 0.7013(6) 0.1945(7) 0.059(4) Uani 0.809(9) 1 d PDU A 5
H15A H 0.4266 0.6837 0.2267 0.088 Uiso 0.809(9) 1 calc PR A 5
H15B H 0.3883 0.7200 0.1800 0.088 Uiso 0.809(9) 1 calc PR A 5
H15C H 0.4726 0.7424 0.1956 0.088 Uiso 0.809(9) 1 calc PR A 5
C16C C 0.3741(11) 0.5824(16) 0.0308(4) 0.058(4) Uani 0.809(9) 1 d PDU A 5
H16A H 0.3427 0.5373 0.0260 0.086 Uiso 0.809(9) 1 calc PR A 5
H16B H 0.4081 0.5876 0.0043 0.086 Uiso 0.809(9) 1 calc PR A 5
H16C H 0.3420 0.6273 0.0324 0.086 Uiso 0.809(9) 1 calc PR A 5
C17C C 0.6480(9) 0.6137(11) 0.0857(5) 0.049(4) Uani 0.809(9) 1 d PDU A 5
H17A H 0.6854 0.5738 0.0915 0.073 Uiso 0.809(9) 1 calc PR A 5
H17B H 0.6623 0.6589 0.1040 0.073 Uiso 0.809(9) 1 calc PR A 5
H17C H 0.6456 0.6262 0.0519 0.073 Uiso 0.809(9) 1 calc PR A 5
N9D N 0.4500(17) 0.6479(18) 0.1646(16) 0.051(3) Uani 0.191(9) 1 d PDU A 6
N10D N 0.431(2) 0.571(3) 0.0778(12) 0.047(3) Uani 0.191(9) 1 d PDU A 6
N11D N 0.578(2) 0.594(2) 0.1173(12) 0.046(3) Uani 0.191(9) 1 d PDU A 6
C9D C 0.3784(16) 0.607(2) 0.1550(14) 0.050(3) Uani 0.191(9) 1 d PDU A 6
H9DA H 0.3403 0.6432 0.1421 0.060 Uiso 0.191(9) 1 calc PR A 6
H9DB H 0.3598 0.5863 0.1850 0.060 Uiso 0.191(9) 1 calc PR A 6
C10D C 0.390(2) 0.5427(19) 0.1194(14) 0.048(3) Uani 0.191(9) 1 d PDU A 6
H10C H 0.4187 0.5013 0.1348 0.058 Uiso 0.191(9) 1 calc PR A 6
H10D H 0.3401 0.5223 0.1087 0.058 Uiso 0.191(9) 1 calc PR A 6
C11D C 0.4913(19) 0.518(2) 0.0652(13) 0.046(3) Uani 0.191(9) 1 d PDU A 6
H11C H 0.5121 0.5342 0.0345 0.055 Uiso 0.191(9) 1 calc PR A 6
H11D H 0.4702 0.4669 0.0611 0.055 Uiso 0.191(9) 1 calc PR A 6
C12D C 0.554(2) 0.5167(17) 0.1029(15) 0.046(3) Uani 0.191(9) 1 d PDU A 6
H12C H 0.5371 0.4889 0.1310 0.055 Uiso 0.191(9) 1 calc PR A 6
H12D H 0.5981 0.4894 0.0905 0.055 Uiso 0.191(9) 1 calc PR A 6
C13D C 0.5813(16) 0.601(2) 0.1696(12) 0.048(3) Uani 0.191(9) 1 d PDU A 6
H13C H 0.6064 0.6490 0.1786 0.058 Uiso 0.191(9) 1 calc PR A 6
H13D H 0.6122 0.5589 0.1829 0.058 Uiso 0.191(9) 1 calc PR A 6
C14D C 0.5043(18) 0.598(2) 0.1910(13) 0.051(3) Uani 0.191(9) 1 d PDU A 6
H14C H 0.4854 0.5457 0.1904 0.061 Uiso 0.191(9) 1 calc PR A 6
H14D H 0.5084 0.6151 0.2244 0.061 Uiso 0.191(9) 1 calc PR A 6
C15D C 0.438(3) 0.719(2) 0.190(3) 0.056(6) Uani 0.191(9) 1 d PDU A 6
H15D H 0.4215 0.7080 0.2226 0.083 Uiso 0.191(9) 1 calc PR A 6
H15E H 0.3989 0.7492 0.1737 0.083 Uiso 0.191(9) 1 calc PR A 6
H15F H 0.4848 0.7483 0.1923 0.083 Uiso 0.191(9) 1 calc PR A 6
C16D C 0.378(4) 0.585(6) 0.0374(15) 0.050(6) Uani 0.191(9) 1 d PDU A 6
H16D H 0.3488 0.5386 0.0308 0.076 Uiso 0.191(9) 1 calc PR A 6
H16E H 0.4061 0.5985 0.0094 0.076 Uiso 0.191(9) 1 calc PR A 6
H16F H 0.3436 0.6260 0.0452 0.076 Uiso 0.191(9) 1 calc PR A 6
C17D C 0.652(4) 0.613(5) 0.0976(19) 0.046(6) Uani 0.191(9) 1 d PDU A 6
H17D H 0.6902 0.5783 0.1111 0.070 Uiso 0.191(9) 1 calc PR A 6
H17E H 0.6656 0.6651 0.1056 0.070 Uiso 0.191(9) 1 calc PR A 6
H17F H 0.6494 0.6068 0.0630 0.070 Uiso 0.191(9) 1 calc PR A 6
N9A N 0.2560(12) 1.0534(8) 0.2275(6) 0.051(2) Uani 0.561(7) 1 d PDU B 1
N10A N 0.3620(7) 0.9434(8) 0.2620(5) 0.057(3) Uani 0.561(7) 1 d PDU B 1
N11A N 0.4038(7) 1.0982(7) 0.2672(5) 0.060(3) Uani 0.561(7) 1 d PDU B 1
C9A C 0.2282(8) 0.9804(8) 0.2458(6) 0.052(3) Uani 0.561(7) 1 d PDU B 1
H9AA H 0.2182 0.9455 0.2189 0.063 Uiso 0.561(7) 1 calc PR B 1
H9AB H 0.1803 0.9889 0.2619 0.063 Uiso 0.561(7) 1 calc PR B 1
C10A C 0.2846(7) 0.9441(9) 0.2804(6) 0.056(3) Uani 0.561(7) 1 d PDU B 1
H10E H 0.2849 0.9723 0.3108 0.067 Uiso 0.561(7) 1 calc PR B 1
H10F H 0.2688 0.8915 0.2869 0.067 Uiso 0.561(7) 1 calc PR B 1
C11A C 0.4179(9) 0.9680(7) 0.2993(6) 0.063(3) Uani 0.561(7) 1 d PDU B 1
H11E H 0.4693 0.9584 0.2883 0.076 Uiso 0.561(7) 1 calc PR B 1
H11F H 0.4110 0.9378 0.3284 0.076 Uiso 0.561(7) 1 calc PR B 1
C12A C 0.4093(9) 1.0523(7) 0.3108(5) 0.062(3) Uani 0.561(7) 1 d PDU B 1
H12E H 0.3635 1.0599 0.3293 0.075 Uiso 0.561(7) 1 calc PR B 1
H12F H 0.4531 1.0694 0.3305 0.075 Uiso 0.561(7) 1 calc PR B 1
C13A C 0.3397(7) 1.1503(8) 0.2651(6) 0.060(3) Uani 0.561(7) 1 d PDU B 1
H13E H 0.3432 1.1821 0.2364 0.072 Uiso 0.561(7) 1 calc PR B 1
H13F H 0.3431 1.1844 0.2930 0.072 Uiso 0.561(7) 1 calc PR B 1
C14A C 0.2639(7) 1.1115(9) 0.2643(7) 0.056(3) Uani 0.561(7) 1 d PDU B 1
H14E H 0.2562 1.0879 0.2955 0.067 Uiso 0.561(7) 1 calc PR B 1
H14F H 0.2241 1.1501 0.2590 0.067 Uiso 0.561(7) 1 calc PR B 1
C15A C 0.206(2) 1.0802(15) 0.1872(10) 0.060(6) Uani 0.561(7) 1 d PDU B 1
H15G H 0.1571 1.0948 0.1992 0.090 Uiso 0.561(7) 1 calc PR B 1
H15H H 0.1994 1.0394 0.1639 0.090 Uiso 0.561(7) 1 calc PR B 1
H15I H 0.2292 1.1240 0.1721 0.090 Uiso 0.561(7) 1 calc PR B 1
C16A C 0.3813(10) 0.8646(10) 0.2468(8) 0.057(5) Uani 0.561(7) 1 d PDU B 1
H16G H 0.3740 0.8296 0.2732 0.086 Uiso 0.561(7) 1 calc PR B 1
H16H H 0.4338 0.8629 0.2375 0.086 Uiso 0.561(7) 1 calc PR B 1
H16I H 0.3485 0.8499 0.2198 0.086 Uiso 0.561(7) 1 calc PR B 1
C17A C 0.4744(8) 1.1401(11) 0.2589(8) 0.067(5) Uani 0.561(7) 1 d PDU B 1
H17G H 0.4841 1.1759 0.2849 0.100 Uiso 0.561(7) 1 calc PR B 1
H17H H 0.4694 1.1679 0.2289 0.100 Uiso 0.561(7) 1 calc PR B 1
H17I H 0.5163 1.1043 0.2573 0.100 Uiso 0.561(7) 1 calc PR B 1
N9B N 0.2673(15) 1.0499(10) 0.2316(8) 0.052(3) Uani 0.439(7) 1 d PDU B 2
N10B N 0.3414(9) 0.9110(10) 0.2564(6) 0.057(3) Uani 0.439(7) 1 d PDU B 2
N11B N 0.4119(9) 1.0524(9) 0.2751(7) 0.060(3) Uani 0.439(7) 1 d PDU B 2
C9B C 0.2274(11) 0.9921(9) 0.2594(9) 0.053(3) Uani 0.439(7) 1 d PDU B 2
H9BA H 0.1735 0.9926 0.2497 0.064 Uiso 0.439(7) 1 calc PR B 2
H9BB H 0.2314 1.0058 0.2934 0.064 Uiso 0.439(7) 1 calc PR B 2
C10B C 0.2581(9) 0.9132(9) 0.2530(8) 0.057(3) Uani 0.439(7) 1 d PDU B 2
H10G H 0.2376 0.8795 0.2775 0.068 Uiso 0.439(7) 1 calc PR B 2
H10H H 0.2411 0.8936 0.2216 0.068 Uiso 0.439(7) 1 calc PR B 2
C11B C 0.3707(11) 0.9272(10) 0.3045(6) 0.061(3) Uani 0.439(7) 1 d PDU B 2
H11G H 0.3911 0.8800 0.3187 0.073 Uiso 0.439(7) 1 calc PR B 2
H11H H 0.3289 0.9444 0.3241 0.073 Uiso 0.439(7) 1 calc PR B 2
C12B C 0.4322(10) 0.9874(9) 0.3056(8) 0.063(3) Uani 0.439(7) 1 d PDU B 2
H12G H 0.4409 1.0051 0.3386 0.076 Uiso 0.439(7) 1 calc PR B 2
H12H H 0.4796 0.9648 0.2948 0.076 Uiso 0.439(7) 1 calc PR B 2
C13B C 0.3514(9) 1.0979(11) 0.2971(7) 0.060(3) Uani 0.439(7) 1 d PDU B 2
H13G H 0.3730 1.1456 0.3098 0.072 Uiso 0.439(7) 1 calc PR B 2
H13H H 0.3306 1.0692 0.3238 0.072 Uiso 0.439(7) 1 calc PR B 2
C14B C 0.2888(10) 1.1161(10) 0.2614(10) 0.056(3) Uani 0.439(7) 1 d PDU B 2
H14G H 0.2443 1.1338 0.2784 0.068 Uiso 0.439(7) 1 calc PR B 2
H14H H 0.3052 1.1578 0.2407 0.068 Uiso 0.439(7) 1 calc PR B 2
C15B C 0.218(3) 1.0761(19) 0.1908(11) 0.054(5) Uani 0.439(7) 1 d PDU B 2
H15J H 0.1687 1.0913 0.2025 0.081 Uiso 0.439(7) 1 calc PR B 2
H15K H 0.2110 1.0348 0.1679 0.081 Uiso 0.439(7) 1 calc PR B 2
H15L H 0.2413 1.1194 0.1754 0.081 Uiso 0.439(7) 1 calc PR B 2
C16B C 0.3675(13) 0.8347(13) 0.2402(10) 0.062(6) Uani 0.439(7) 1 d PDU B 2
H16J H 0.3501 0.7957 0.2620 0.092 Uiso 0.439(7) 1 calc PR B 2
H16K H 0.4225 0.8340 0.2398 0.092 Uiso 0.439(7) 1 calc PR B 2
H16L H 0.3468 0.8247 0.2082 0.092 Uiso 0.439(7) 1 calc PR B 2
C17B C 0.4784(12) 1.1006(13) 0.2671(11) 0.071(6) Uani 0.439(7) 1 d PDU B 2
H17J H 0.4975 1.1209 0.2974 0.107 Uiso 0.439(7) 1 calc PR B 2
H17K H 0.4640 1.1425 0.2459 0.107 Uiso 0.439(7) 1 calc PR B 2
H17L H 0.5176 1.0703 0.2525 0.107 Uiso 0.439(7) 1 calc PR B 2
N9G N 0.1359(8) 1.2660(12) -0.0307(4) 0.039(2) Uani 0.587(9) 1 d PDU C 3
N10G N 0.0715(12) 1.1213(7) -0.0542(6) 0.040(2) Uani 0.587(9) 1 d PDU C 3
N11G N 0.0931(9) 1.1574(6) 0.0414(6) 0.037(2) Uani 0.587(9) 1 d PDU C 3
C9G C 0.0686(7) 1.2625(7) -0.0624(5) 0.041(3) Uani 0.587(9) 1 d PDU C 3
H9GA H 0.0704 1.3040 -0.0860 0.049 Uiso 0.587(9) 1 calc PR C 3
H9GB H 0.0230 1.2695 -0.0437 0.049 Uiso 0.587(9) 1 calc PR C 3
C10G C 0.0643(8) 1.1863(6) -0.0881(4) 0.038(2) Uani 0.587(9) 1 d PDU C 3
H10I H 0.0157 1.1826 -0.1060 0.046 Uiso 0.587(9) 1 calc PR C 3
H10J H 0.1050 1.1834 -0.1112 0.046 Uiso 0.587(9) 1 calc PR C 3
C11G C 0.0055(7) 1.1196(8) -0.0230(4) 0.039(2) Uani 0.587(9) 1 d PDU C 3
H11I H -0.0296 1.0793 -0.0339 0.046 Uiso 0.587(9) 1 calc PR C 3
H11J H -0.0214 1.1686 -0.0253 0.046 Uiso 0.587(9) 1 calc PR C 3
C12G C 0.0299(7) 1.1052(7) 0.0279(4) 0.038(3) Uani 0.587(9) 1 d PDU C 3
H12I H -0.0129 1.1138 0.0489 0.046 Uiso 0.587(9) 1 calc PR C 3
H12J H 0.0464 1.0519 0.0318 0.046 Uiso 0.587(9) 1 calc PR C 3
C13G C 0.0657(8) 1.2371(6) 0.0423(5) 0.041(3) Uani 0.587(9) 1 d PDU C 3
H13I H 0.0611 1.2535 0.0756 0.049 Uiso 0.587(9) 1 calc PR C 3
H13J H 0.0152 1.2398 0.0267 0.049 Uiso 0.587(9) 1 calc PR C 3
C14G C 0.1187(8) 1.2906(7) 0.0173(4) 0.039(3) Uani 0.587(9) 1 d PDU C 3
H14I H 0.0956 1.3415 0.0156 0.047 Uiso 0.587(9) 1 calc PR C 3
H14J H 0.1662 1.2947 0.0363 0.047 Uiso 0.587(9) 1 calc PR C 3
C15G C 0.1967(12) 1.310(2) -0.0516(7) 0.052(5) Uani 0.587(9) 1 d PDU C 3
H15M H 0.1794 1.3622 -0.0575 0.078 Uiso 0.587(9) 1 calc PR C 3
H15N H 0.2108 1.2870 -0.0815 0.078 Uiso 0.587(9) 1 calc PR C 3
H15O H 0.2404 1.3112 -0.0296 0.078 Uiso 0.587(9) 1 calc PR C 3
C16G C 0.075(2) 1.0491(8) -0.0819(9) 0.037(4) Uani 0.587(9) 1 d PDU C 3
H16M H 0.0275 1.0421 -0.1001 0.055 Uiso 0.587(9) 1 calc PR C 3
H16N H 0.0823 1.0065 -0.0600 0.055 Uiso 0.587(9) 1 calc PR C 3
H16O H 0.1166 1.0514 -0.1036 0.055 Uiso 0.587(9) 1 calc PR C 3
C17G C 0.124(2) 1.1354(12) 0.0891(11) 0.045(4) Uani 0.587(9) 1 d PDU C 3
H17M H 0.0856 1.1443 0.1128 0.068 Uiso 0.587(9) 1 calc PR C 3
H17N H 0.1685 1.1659 0.0969 0.068 Uiso 0.587(9) 1 calc PR C 3
H17O H 0.1374 1.0817 0.0890 0.068 Uiso 0.587(9) 1 calc PR C 3
N9H N 0.1363(11) 1.2639(16) -0.0390(6) 0.038(2) Uani 0.413(9) 1 d PDU C 4
N10H N 0.0668(16) 1.1199(10) -0.0516(7) 0.039(2) Uani 0.413(9) 1 d PDU C 4
N11H N 0.0989(12) 1.1746(9) 0.0393(9) 0.041(3) Uani 0.413(9) 1 d PDU C 4
C9H C 0.0904(10) 1.2499(10) -0.0824(6) 0.037(3) Uani 0.413(9) 1 d PDU C 4
H9HA H 0.1236 1.2343 -0.1082 0.044 Uiso 0.413(9) 1 calc PR C 4
H9HB H 0.0647 1.2973 -0.0923 0.044 Uiso 0.413(9) 1 calc PR C 4
C10H C 0.0317(10) 1.1882(9) -0.0748(7) 0.038(3) Uani 0.413(9) 1 d PDU C 4
H10K H -0.0083 1.2083 -0.0546 0.046 Uiso 0.413(9) 1 calc PR C 4
H10L H 0.0083 1.1736 -0.1057 0.046 Uiso 0.413(9) 1 calc PR C 4
C11H C 0.0191(11) 1.0942(9) -0.0127(6) 0.039(3) Uani 0.413(9) 1 d PDU C 4
H11K H 0.0382 1.0452 -0.0003 0.047 Uiso 0.413(9) 1 calc PR C 4
H11L H -0.0330 1.0863 -0.0250 0.047 Uiso 0.413(9) 1 calc PR C 4
C12H C 0.0190(9) 1.1520(11) 0.0274(6) 0.039(3) Uani 0.413(9) 1 d PDU C 4
H12K H -0.0106 1.1971 0.0174 0.047 Uiso 0.413(9) 1 calc PR C 4
H12L H -0.0044 1.1298 0.0556 0.047 Uiso 0.413(9) 1 calc PR C 4
C13H C 0.1026(12) 1.2583(9) 0.0457(6) 0.042(3) Uani 0.413(9) 1 d PDU C 4
H13K H 0.1519 1.2721 0.0604 0.050 Uiso 0.413(9) 1 calc PR C 4
H13L H 0.0629 1.2745 0.0673 0.050 Uiso 0.413(9) 1 calc PR C 4
C14H C 0.0923(12) 1.2994(10) -0.0016(6) 0.042(3) Uani 0.413(9) 1 d PDU C 4
H14K H 0.0384 1.2990 -0.0113 0.050 Uiso 0.413(9) 1 calc PR C 4
H14L H 0.1082 1.3528 0.0024 0.050 Uiso 0.413(9) 1 calc PR C 4
C15H C 0.2053(15) 1.306(3) -0.0487(11) 0.048(5) Uani 0.413(9) 1 d PDU C 4
H15P H 0.1921 1.3577 -0.0589 0.072 Uiso 0.413(9) 1 calc PR C 4
H15Q H 0.2325 1.2807 -0.0737 0.072 Uiso 0.413(9) 1 calc PR C 4
H15R H 0.2373 1.3087 -0.0198 0.072 Uiso 0.413(9) 1 calc PR C 4
C16H C 0.077(3) 1.0595(13) -0.0871(11) 0.037(5) Uani 0.413(9) 1 d PDU C 4
H16P H 0.0288 1.0503 -0.1042 0.056 Uiso 0.413(9) 1 calc PR C 4
H16Q H 0.0932 1.0129 -0.0710 0.056 Uiso 0.413(9) 1 calc PR C 4
H16R H 0.1146 1.0751 -0.1095 0.056 Uiso 0.413(9) 1 calc PR C 4
C17H C 0.124(3) 1.1358(16) 0.0839(16) 0.043(5) Uani 0.413(9) 1 d PDU C 4
H17P H 0.0910 1.1510 0.1096 0.065 Uiso 0.413(9) 1 calc PR C 4
H17Q H 0.1756 1.1499 0.0921 0.065 Uiso 0.413(9) 1 calc PR C 4
H17R H 0.1204 1.0808 0.0795 0.065 Uiso 0.413(9) 1 calc PR C 4
C1A C 0.3577(4) 0.9234(4) 0.0367(3) 0.0191(18) Uani 1 1 d . . .
C2A C 0.3109(5) 0.9192(5) 0.1209(3) 0.031(2) Uani 1 1 d . . .
C3A C 0.3544(5) 0.7823(4) 0.0678(3) 0.028(2) Uani 1 1 d . . .
C4A C 0.2109(4) 0.9552(5) 0.0261(3) 0.027(2) Uani 1 1 d . . .
C5A C 0.2797(4) 0.8317(4) -0.0142(4) 0.030(2) Uani 1 1 d . . .
C6A C 0.1672(5) 0.8991(5) 0.1008(3) 0.035(2) Uani 1 1 d . . .
C7A C 0.1741(5) 0.7843(5) 0.0345(4) 0.039(2) Uani 1 1 d . . .
C8A C 0.2444(5) 0.7819(6) 0.1187(4) 0.051(3) Uani 1 1 d . . .
C1B C 0.5829(4) 0.9411(4) 0.0906(3) 0.0255(19) Uani 1 1 d . . .
C2B C 0.5449(6) 0.9547(6) 0.1788(3) 0.046(3) Uani 1 1 d . . .
C3B C 0.5838(5) 0.8073(5) 0.1248(3) 0.033(2) Uani 1 1 d . . .
C4B C 0.6686(5) 1.0207(5) 0.1396(3) 0.033(2) Uani 1 1 d . . .
C5B C 0.7239(5) 0.8925(4) 0.0974(3) 0.0252(19) Uani 1 1 d U . .
C6B C 0.7202(6) 0.8075(6) 0.1675(3) 0.046(3) Uani 1 1 d . . .
C7B C 0.6072(5) 0.8471(6) 0.2159(4) 0.051(3) Uani 1 1 d . . .
C8B C 0.7242(8) 0.9441(6) 0.2062(5) 0.087(5) Uani 1 1 d . . .
C1C C 0.4440(4) 1.1466(4) 0.0483(3) 0.0242(19) Uani 1 1 d . . .
C2C C 0.3990(5) 1.1545(5) 0.1379(3) 0.037(2) Uani 1 1 d . . .
C3C C 0.5211(5) 1.2329(5) 0.1030(3) 0.035(2) Uani 1 1 d . . .
C4C C 0.3086(5) 1.1958(4) 0.0457(3) 0.028(2) Uani 1 1 d . . .
C5C C 0.4515(5) 1.2932(5) 0.0252(3) 0.032(2) Uani 1 1 d . . .
C6C C 0.3382(5) 1.3438(5) 0.0620(3) 0.036(2) Uani 1 1 d . . .
C7C C 0.3050(6) 1.2595(5) 0.1309(4) 0.042(3) Uani 1 1 d . . .
C8C C 0.4389(6) 1.3303(5) 0.1372(3) 0.045(3) Uani 1 1 d . . .
C9E C 0.8588(6) 1.2463(6) 0.1126(4) 0.057(3) Uani 1 1 d . . .
H9EA H 0.9124 1.2492 0.1228 0.069 Uiso 1 1 calc R . .
H9EB H 0.8567 1.2370 0.0780 0.069 Uiso 1 1 calc R . .
C10E C 0.8232(6) 1.3195(6) 0.1219(4) 0.061(3) Uani 1 1 d . . .
H10M H 0.8413 1.3573 0.0991 0.074 Uiso 1 1 calc R . .
H10N H 0.8385 1.3366 0.1542 0.074 Uiso 1 1 calc R . .
C11E C 0.7030(6) 1.3467(6) 0.1611(4) 0.060(3) Uani 1 1 d . . .
H11M H 0.7224 1.3986 0.1668 0.072 Uiso 1 1 calc R . .
H11N H 0.6481 1.3507 0.1549 0.072 Uiso 1 1 calc R . .
C12E C 0.7158(7) 1.3032(6) 0.2032(4) 0.069(4) Uani 1 1 d . . .
H12M H 0.6818 1.3212 0.2280 0.082 Uiso 1 1 calc R . .
H12N H 0.7682 1.3110 0.2150 0.082 Uiso 1 1 calc R . .
C13E C 0.7663(6) 1.1733(6) 0.2146(4) 0.059(3) Uani 1 1 d . . .
H13M H 0.7512 1.1193 0.2140 0.071 Uiso 1 1 calc R . .
H13N H 0.7758 1.1878 0.2481 0.071 Uiso 1 1 calc R . .
C14E C 0.8382(6) 1.1816(7) 0.1885(4) 0.062(3) Uani 1 1 d . . .
H14M H 0.8631 1.2295 0.1981 0.075 Uiso 1 1 calc R . .
H14N H 0.8724 1.1393 0.1972 0.075 Uiso 1 1 calc R . .
C15E C 0.8540(6) 1.1105(6) 0.1164(4) 0.062(3) Uani 1 1 d . . .
H15S H 0.9079 1.1067 0.1243 0.093 Uiso 1 1 calc R . .
H15T H 0.8463 1.1109 0.0819 0.093 Uiso 1 1 calc R . .
H15U H 0.8277 1.0671 0.1297 0.093 Uiso 1 1 calc R . .
C16E C 0.7103(7) 1.3535(6) 0.0754(5) 0.077(4) Uani 1 1 d . . .
H16S H 0.7275 1.4061 0.0756 0.116 Uiso 1 1 calc R . .
H16T H 0.6552 1.3523 0.0744 0.116 Uiso 1 1 calc R . .
H16U H 0.7291 1.3275 0.0475 0.116 Uiso 1 1 calc R . .
C17E C 0.6338(6) 1.1939(7) 0.2165(4) 0.079(4) Uani 1 1 d . . .
H17S H 0.6365 1.2049 0.2505 0.119 Uiso 1 1 calc R . .
H17T H 0.6280 1.1393 0.2116 0.119 Uiso 1 1 calc R . .
H17U H 0.5905 1.2204 0.2019 0.119 Uiso 1 1 calc R . .
Cu1 Cu 0.5000 1.0000 0.0000 0.0259(3) Uani 1 2 d S . .
Cu2 Cu 0.37500(6) 1.01553(7) 0.20923(4) 0.0429(3) Uani 1 1 d . . .
Cu3 Cu 0.48844(6) 0.66768(5) 0.08925(4) 0.0346(3) Uani 1 1 d . . .
Cu4 Cu 0.70342(6) 1.19863(6) 0.12200(4) 0.0335(3) Uani 1 1 d . . .
Cu5 Cu 0.16725(5) 1.14260(5) -0.01421(4) 0.0291(3) Uani 1 1 d . . .
N1A N 0.4081(3) 0.9524(3) 0.0219(2) 0.0173(14) Uani 1 1 d . . .
N2A N 0.3340(4) 0.9518(4) 0.1539(3) 0.0367(19) Uani 1 1 d . B .
N3A N 0.4041(4) 0.7399(4) 0.0738(3) 0.0351(19) Uani 1 1 d . A .
N4A N 0.1824(4) 1.0075(4) 0.0069(3) 0.0338(18) Uani 1 1 d . C .
N5A N 0.2880(4) 0.8185(4) -0.0518(3) 0.0312(18) Uani 1 1 d . . .
N6A N 0.1178(4) 0.9217(5) 0.1216(3) 0.053(2) Uani 1 1 d . . .
N7A N 0.1272(4) 0.7451(4) 0.0191(3) 0.052(2) Uani 1 1 d . . .
N8A N 0.2375(5) 0.7383(6) 0.1483(4) 0.085(4) Uani 1 1 d . . .
N1B N 0.5521(4) 0.9643(4) 0.0576(2) 0.0240(16) Uani 1 1 d . . .
N2B N 0.4906(5) 0.9804(5) 0.1941(3) 0.059(3) Uani 1 1 d . B .
N3B N 0.5528(4) 0.7559(4) 0.1090(3) 0.0375(19) Uani 1 1 d . A .
N4B N 0.6783(4) 1.0837(4) 0.1334(3) 0.040(2) Uani 1 1 d . . .
N5B N 0.7669(4) 0.8820(4) 0.0689(3) 0.0319(18) Uani 1 1 d . . .
N6B N 0.7579(6) 0.7563(5) 0.1734(3) 0.072(3) Uani 1 1 d . . .
N7B N 0.5852(5) 0.8199(7) 0.2501(4) 0.089(4) Uani 1 1 d . . .
N8B N 0.7662(8) 0.9672(6) 0.2349(5) 0.140(6) Uani 1 1 d . . .
N1C N 0.4682(4) 1.0952(4) 0.0311(2) 0.0275(16) Uani 1 1 d . . .
N2C N 0.3931(4) 1.1062(4) 0.1644(3) 0.042(2) Uani 1 1 d . B .
N3C N 0.5838(5) 1.2258(4) 0.1104(3) 0.048(2) Uani 1 1 d . . .
N4C N 0.2574(4) 1.1716(4) 0.0248(3) 0.0337(18) Uani 1 1 d . C .
N5C N 0.4770(4) 1.3194(4) -0.0080(3) 0.047(2) Uani 1 1 d . . .
N6C N 0.3021(5) 1.3954(4) 0.0499(3) 0.055(2) Uani 1 1 d . . .
N7C N 0.2536(5) 1.2665(4) 0.1542(3) 0.058(3) Uani 1 1 d . . .
N8C N 0.4590(6) 1.3774(4) 0.1620(3) 0.071(3) Uani 1 1 d . . .
N9E N 0.8240(5) 1.1817(4) 0.1365(3) 0.051(2) Uani 1 1 d . . .
N10E N 0.7383(5) 1.3156(5) 0.1179(3) 0.056(2) Uani 1 1 d . . .
N11E N 0.7026(5) 1.2196(5) 0.1948(3) 0.054(2) Uani 1 1 d . . .
W1 W 0.261804(17) 0.859618(18) 0.061033(13) 0.02380(10) Uani 1 1 d . . .
W2 W 0.644777(19) 0.902584(19) 0.153427(13) 0.02814(10) Uani 1 1 d . . .
W3 W 0.401404(19) 1.244989(18) 0.086029(13) 0.02835(10) Uani 1 1 d . . .

loop_
_atom_site_aniso_label
_atom_site_aniso_U_11
_atom_site_aniso_U_22
_atom_site_aniso_U_33
_atom_site_aniso_U_23
_atom_site_aniso_U_13
_atom_site_aniso_U_12
N9C 0.037(4) 0.040(4) 0.074(5) 0.022(4) 0.015(4) -0.001(4)
N10C 0.034(4) 0.029(3) 0.068(5) 0.011(3) 0.005(4) 0.002(3)
N11C 0.032(4) 0.037(4) 0.058(5) 0.014(4) -0.006(4) 0.004(3)
C9C 0.037(5) 0.041(4) 0.072(5) 0.019(4) 0.014(4) 0.001(4)
C10C 0.037(5) 0.036(4) 0.077(5) 0.016(4) 0.008(4) -0.004(4)
C11C 0.041(5) 0.034(4) 0.068(5) 0.010(4) 0.002(4) 0.000(4)
C12C 0.040(5) 0.038(4) 0.063(6) 0.007(4) -0.001(5) 0.005(4)
C13C 0.038(4) 0.044(4) 0.061(5) 0.017(4) -0.006(4) 0.006(4)
C14C 0.036(5) 0.043(5) 0.071(6) 0.021(4) 0.005(5) 0.003(4)
C15C 0.047(7) 0.049(7) 0.082(9) 0.008(8) 0.020(6) -0.008(6)
C16C 0.050(7) 0.039(6) 0.083(9) 0.016(7) -0.012(7) -0.001(6)
C17C 0.028(6) 0.044(6) 0.074(9) 0.025(7) -0.001(6) 0.001(5)
N9D 0.038(6) 0.043(5) 0.073(6) 0.019(5) 0.013(5) -0.001(5)
N10D 0.037(5) 0.033(5) 0.070(5) 0.013(5) 0.004(5) 0.000(5)
N11D 0.035(5) 0.040(5) 0.064(6) 0.019(5) -0.001(6) 0.005(5)
C9D 0.036(5) 0.040(5) 0.074(6) 0.018(5) 0.013(5) 0.000(5)
C10D 0.035(5) 0.037(5) 0.073(6) 0.016(5) 0.008(5) 0.001(5)
C11D 0.038(5) 0.034(5) 0.065(6) 0.011(5) 0.002(5) 0.002(5)
C12D 0.037(5) 0.038(5) 0.062(6) 0.015(5) -0.003(5) 0.005(5)
C13D 0.036(6) 0.042(6) 0.067(6) 0.019(6) 0.001(6) 0.003(6)
C14D 0.038(6) 0.043(6) 0.072(6) 0.019(6) 0.008(6) 0.003(6)
C15D 0.044(11) 0.048(12) 0.076(12) 0.022(11) 0.019(11) -0.004(11)
C16D 0.044(11) 0.034(11) 0.073(12) 0.013(11) -0.005(11) -0.002(11)
C17D 0.033(11) 0.039(11) 0.068(12) 0.028(11) 0.006(11) 0.000(10)
N9A 0.060(5) 0.054(4) 0.041(5) -0.008(4) 0.012(4) -0.008(4)
N10A 0.057(5) 0.069(6) 0.046(5) -0.008(5) 0.021(5) -0.005(5)
N11A 0.057(5) 0.081(6) 0.043(5) -0.016(5) 0.012(5) -0.016(5)
C9A 0.058(5) 0.055(5) 0.045(6) -0.007(5) 0.016(5) -0.003(5)
C10A 0.060(5) 0.062(5) 0.047(5) -0.007(5) 0.020(5) -0.006(5)
C11A 0.060(5) 0.083(6) 0.047(5) -0.009(5) 0.011(5) -0.012(5)
C12A 0.059(5) 0.086(6) 0.043(6) -0.012(5) 0.013(5) -0.016(5)
C13A 0.061(6) 0.072(6) 0.048(6) -0.020(5) 0.011(5) -0.012(5)
C14A 0.061(6) 0.062(5) 0.047(5) -0.013(5) 0.014(5) -0.012(5)
C15A 0.070(13) 0.064(10) 0.045(10) -0.004(9) -0.029(9) 0.000(10)
C16A 0.062(9) 0.060(11) 0.050(9) -0.008(9) 0.011(8) -0.003(9)
C17A 0.059(10) 0.091(13) 0.051(11) -0.012(11) 0.015(9) -0.026(10)
N9B 0.060(6) 0.054(5) 0.042(5) -0.008(4) 0.013(5) -0.007(5)
N10B 0.061(6) 0.066(6) 0.045(6) -0.010(5) 0.019(5) -0.001(5)
N11B 0.056(5) 0.083(6) 0.041(5) -0.016(6) 0.011(5) -0.017(5)
C9B 0.059(5) 0.056(5) 0.045(6) -0.008(5) 0.019(5) -0.004(5)
C10B 0.061(6) 0.060(6) 0.050(6) -0.007(5) 0.022(5) -0.002(5)
C11B 0.062(6) 0.074(6) 0.048(6) -0.010(5) 0.017(5) -0.005(5)
C12B 0.059(6) 0.084(7) 0.047(6) -0.011(6) 0.010(6) -0.013(6)
C13B 0.061(6) 0.077(6) 0.042(6) -0.017(5) 0.011(5) -0.013(5)
C14B 0.062(6) 0.062(5) 0.045(5) -0.013(5) 0.012(5) -0.013(5)
C15B 0.057(11) 0.050(9) 0.055(10) 0.007(9) -0.005(9) 0.014(9)
C16B 0.075(12) 0.064(13) 0.046(11) -0.001(11) 0.000(10) 0.004(11)
C17B 0.072(10) 0.094(12) 0.048(10) -0.022(11) 0.019(9) -0.027(11)
N9G 0.027(4) 0.035(4) 0.055(5) 0.008(4) 0.001(4) -0.002(4)
N10G 0.028(4) 0.032(4) 0.058(5) 0.005(4) -0.001(4) 0.001(4)
N11G 0.029(4) 0.030(5) 0.053(5) 0.005(4) 0.007(4) 0.006(4)
C9G 0.029(5) 0.036(4) 0.058(5) 0.009(4) -0.004(4) -0.002(4)
C10G 0.022(5) 0.037(4) 0.054(5) 0.004(4) -0.008(4) 0.002(4)
C11G 0.024(4) 0.030(5) 0.062(5) 0.008(4) 0.002(4) 0.000(4)
C12G 0.024(5) 0.030(5) 0.062(6) 0.004(5) 0.008(5) 0.001(4)
C13G 0.030(5) 0.038(5) 0.054(5) 0.000(5) 0.004(5) 0.004(5)
C14G 0.027(5) 0.039(5) 0.051(6) 0.007(5) -0.002(5) 0.001(4)
C15G 0.038(8) 0.044(8) 0.075(9) 0.015(8) 0.003(8) -0.011(8)
C16G 0.029(7) 0.034(7) 0.047(9) -0.001(7) -0.003(7) -0.006(7)
C17G 0.038(8) 0.051(8) 0.048(9) -0.004(7) 0.011(8) 0.003(7)
N9H 0.025(4) 0.035(4) 0.054(5) 0.009(4) 0.000(4) -0.002(4)
N10H 0.027(4) 0.032(4) 0.058(5) 0.005(4) -0.001(4) 0.001(4)
N11H 0.031(5) 0.037(5) 0.054(5) 0.005(5) 0.005(5) 0.005(5)
C9H 0.024(5) 0.035(5) 0.052(6) 0.008(5) -0.002(5) 0.001(4)
C10H 0.028(5) 0.034(5) 0.053(5) 0.007(5) -0.002(5) 0.001(5)
C11H 0.026(5) 0.031(5) 0.059(5) 0.008(5) -0.001(5) -0.002(5)
C12H 0.026(5) 0.032(5) 0.060(5) 0.007(5) 0.007(5) 0.000(5)
C13H 0.030(6) 0.038(6) 0.058(6) 0.002(5) 0.004(6) 0.003(5)
C14H 0.029(6) 0.040(5) 0.057(6) 0.007(5) 0.002(5) 0.001(5)
C15H 0.037(9) 0.036(9) 0.071(10) 0.021(9) 0.003(9) -0.005(9)
C16H 0.028(9) 0.036(9) 0.047(10) 0.002(9) -0.013(9) 0.005(9)
C17H 0.032(9) 0.050(9) 0.048(10) -0.002(9) 0.010(9) 0.002(9)
C1A 0.024(5) 0.024(4) 0.009(5) 0.006(3) -0.008(4) 0.005(3)
C2A 0.025(5) 0.045(5) 0.024(6) 0.008(4) 0.000(4) 0.008(4)
C3A 0.030(5) 0.026(4) 0.028(6) 0.005(4) 0.000(4) -0.001(4)
C4A 0.020(5) 0.035(5) 0.027(6) 0.009(4) 0.003(4) -0.001(4)
C5A 0.009(4) 0.029(5) 0.053(7) -0.001(5) 0.010(4) -0.007(3)
C6A 0.012(5) 0.050(6) 0.044(7) 0.013(5) 0.009(4) 0.000(4)
C7A 0.021(5) 0.039(5) 0.056(7) 0.007(5) 0.010(5) 0.005(4)
C8A 0.040(6) 0.054(6) 0.059(8) 0.023(6) 0.025(5) -0.003(5)
C1B 0.023(5) 0.032(5) 0.022(5) -0.003(4) 0.002(4) 0.002(4)
C2B 0.054(7) 0.066(7) 0.018(6) 0.005(5) -0.010(5) 0.021(5)
C3B 0.028(5) 0.024(5) 0.046(7) 0.009(4) 0.009(4) -0.005(4)
C4B 0.035(5) 0.037(5) 0.025(6) -0.006(4) -0.011(4) -0.004(4)
C5B 0.022(4) 0.030(4) 0.023(5) 0.003(4) -0.016(4) 0.004(3)
C6B 0.050(6) 0.069(7) 0.020(6) 0.010(5) -0.002(5) 0.026(5)
C7B 0.032(6) 0.081(8) 0.039(7) 0.017(6) 0.005(5) 0.028(5)
C8B 0.128(12) 0.035(6) 0.096(12) 0.011(6) -0.057(10) -0.010(7)
C1C 0.016(4) 0.017(4) 0.039(6) 0.003(4) -0.002(4) -0.004(3)
C2C 0.048(6) 0.035(5) 0.030(6) -0.006(4) 0.009(5) 0.009(4)
C3C 0.033(6) 0.039(5) 0.032(6) -0.011(4) 0.002(5) -0.018(4)
C4C 0.033(5) 0.022(4) 0.029(6) 0.004(4) 0.008(4) 0.007(4)
C5C 0.031(5) 0.025(5) 0.040(6) 0.007(4) -0.009(5) 0.003(4)
C6C 0.036(5) 0.035(5) 0.037(6) -0.002(4) -0.001(5) -0.005(4)
C7C 0.049(6) 0.030(5) 0.047(7) -0.003(4) 0.021(5) -0.001(4)
C8C 0.072(7) 0.032(5) 0.031(6) 0.012(5) -0.005(5) -0.001(5)
C9E 0.046(7) 0.064(7) 0.062(8) -0.006(6) -0.007(6) -0.009(6)
C10E 0.049(7) 0.057(7) 0.077(9) -0.004(6) -0.009(6) -0.013(5)
C11E 0.069(8) 0.062(7) 0.047(8) -0.022(6) -0.018(6) -0.006(6)
C12E 0.076(9) 0.056(7) 0.073(10) -0.030(7) 0.007(7) -0.008(6)
C13E 0.076(9) 0.069(7) 0.032(7) -0.018(6) -0.007(6) -0.007(6)
C14E 0.063(8) 0.079(8) 0.044(8) -0.020(6) 0.000(6) 0.002(6)
C15E 0.065(8) 0.078(8) 0.042(7) -0.029(6) -0.011(6) 0.001(6)
C16E 0.087(9) 0.044(7) 0.100(12) -0.008(7) 0.010(8) 0.008(6)
C17E 0.063(8) 0.123(11) 0.053(8) -0.024(7) 0.024(6) -0.055(8)
Cu1 0.0249(8) 0.0263(7) 0.0265(9) 0.0011(6) 0.0003(7) -0.0002(6)
Cu2 0.0352(7) 0.0679(8) 0.0259(7) -0.0028(6) 0.0085(5) 0.0053(6)
Cu3 0.0247(6) 0.0241(5) 0.0550(8) 0.0121(5) 0.0017(5) -0.0006(4)
Cu4 0.0347(6) 0.0346(6) 0.0309(7) -0.0108(5) -0.0025(5) -0.0095(5)
Cu5 0.0187(5) 0.0320(5) 0.0367(7) 0.0010(5) 0.0000(5) -0.0001(4)
N1A 0.017(4) 0.022(3) 0.012(4) -0.002(3) 0.001(3) -0.001(3)
N2A 0.034(5) 0.050(5) 0.027(5) 0.002(4) 0.013(4) 0.008(4)
N3A 0.030(4) 0.023(4) 0.052(6) 0.004(3) 0.009(4) -0.005(3)
N4A 0.025(4) 0.046(5) 0.031(5) 0.006(4) -0.001(3) 0.005(3)
N5A 0.038(5) 0.039(4) 0.016(5) 0.000(4) -0.001(4) -0.008(3)
N6A 0.030(5) 0.073(6) 0.056(6) 0.004(5) 0.007(4) 0.001(4)
N7A 0.035(5) 0.054(5) 0.066(7) -0.007(4) 0.003(5) -0.011(4)
N8A 0.045(6) 0.094(8) 0.118(10) 0.070(7) 0.013(6) 0.010(5)
N1B 0.019(4) 0.034(4) 0.019(4) 0.000(3) 0.000(3) 0.003(3)
N2B 0.076(7) 0.078(6) 0.024(5) 0.014(4) 0.009(5) 0.042(5)
N3B 0.041(5) 0.038(4) 0.033(5) 0.011(4) -0.011(4) 0.005(4)
N4B 0.048(5) 0.045(5) 0.027(5) -0.004(4) -0.017(4) 0.000(4)
N5B 0.025(4) 0.036(4) 0.034(5) 0.005(3) -0.003(4) 0.003(3)
N6B 0.084(7) 0.079(7) 0.055(7) 0.027(5) 0.019(6) 0.042(6)
N7B 0.058(7) 0.148(10) 0.064(8) 0.064(7) 0.020(6) 0.050(7)
N8B 0.179(14) 0.073(8) 0.162(14) 0.033(8) -0.116(12) -0.045(9)
N1C 0.026(4) 0.026(4) 0.029(5) 0.008(3) 0.000(3) -0.006(3)
N2C 0.045(5) 0.050(5) 0.032(5) 0.003(4) 0.011(4) 0.011(4)
N3C 0.038(5) 0.060(5) 0.047(6) -0.010(4) -0.013(4) -0.011(4)
N4C 0.032(5) 0.034(4) 0.035(5) -0.006(3) -0.003(4) 0.002(3)
N5C 0.044(5) 0.028(4) 0.069(7) 0.013(4) 0.000(5) 0.001(4)
N6C 0.047(5) 0.034(5) 0.082(7) -0.003(4) -0.009(5) -0.001(4)
N7C 0.065(6) 0.045(5) 0.066(7) -0.006(4) 0.026(5) 0.011(4)
N8C 0.132(9) 0.027(5) 0.054(7) -0.014(4) -0.024(6) 0.002(5)
N9E 0.068(6) 0.044(5) 0.041(6) -0.021(4) 0.004(5) -0.015(4)
N10E 0.051(6) 0.054(5) 0.062(7) -0.012(5) -0.004(5) -0.010(4)
N11E 0.054(6) 0.062(6) 0.044(6) -0.026(5) 0.007(5) -0.020(5)
W1 0.01705(18) 0.02662(18) 0.0278(2) 0.00728(15) 0.00221(15) -0.00018(13)
W2 0.0258(2) 0.03350(19) 0.0250(2) 0.00203(16) -0.00174(16) 0.00399(15)
W3 0.0294(2) 0.02291(17) 0.0326(2) -0.00378(15) -0.00138(17) -0.00300(14)

loop_
_atom_type_symbol
_atom_type_description
_atom_type_scat_dispersion_real
_atom_type_scat_dispersion_imag
_atom_type_scat_source
C C 0.0033 0.0016 'International Tables Vol C Tables 4.2.6.8 and 6.1.1.4'
H H 0.0000 0.0000 'International Tables Vol C Tables 4.2.6.8 and 6.1.1.4'
N N 0.0061 0.0033 'International Tables Vol C Tables 4.2.6.8 and 6.1.1.4'
O O 0.0106 0.0060 'International Tables Vol C Tables 4.2.6.8 and 6.1.1.4'
Cu Cu 0.3201 1.2651 'International Tables Vol C Tables 4.2.6.8 and 6.1.1.4'
W W -0.8490 6.8722 'International Tables Vol C Tables 4.2.6.8 and 6.1.1.4'

loop_
_geom_angle_atom_site_label_1
_geom_angle_atom_site_label_2
_geom_angle_atom_site_label_3
_geom_angle
_geom_angle_site_symmetry_1
_geom_angle_site_symmetry_3
C14C N9C C9C 112.9(8) . .
C14C N9C C15C 110.6(8) . .
C9C N9C C15C 111.4(8) . .
C14C N9C Cu3 101.0(7) . .
C9C N9C Cu3 105.7(7) . .
C15C N9C Cu3 114.8(9) . .
C16C N10C C10C 110.0(8) . .
C16C N10C C11C 109.9(9) . .
C10C N10C C11C 111.2(8) . .
C16C N10C Cu3 113.0(12) . .
C10C N10C Cu3 104.4(8) . .
C11C N10C Cu3 108.3(6) . .
C17C N11C C13C 110.6(8) . .
C17C N11C C12C 108.9(8) . .
C13C N11C C12C 110.8(8) . .
C17C N11C Cu3 112.9(9) . .
C13C N11C Cu3 111.4(6) . .
C12C N11C Cu3 101.8(6) . .
N9C C9C C10C 111.4(8) . .
N9C C9C H9CA 109.3 . .
C10C C9C H9CA 109.3 . .
N9C C9C H9CB 109.3 . .
C10C C9C H9CB 109.3 . .
H9CA C9C H9CB 108.0 . .
N10C C10C C9C 112.6(8) . .
N10C C10C H10A 109.1 . .
C9C C10C H10A 109.1 . .
N10C C10C H10B 109.1 . .
C9C C10C H10B 109.1 . .
H10A C10C H10B 107.8 . .
N10C C11C C12C 111.6(8) . .
N10C C11C H11A 109.3 . .
C12C C11C H11A 109.3 . .
N10C C11C H11B 109.3 . .
C12C C11C H11B 109.3 . .
H11A C11C H11B 108.0 . .
N11C C12C C11C 112.3(8) . .
N11C C12C H12A 109.1 . .
C11C C12C H12A 109.1 . .
N11C C12C H12B 109.1 . .
C11C C12C H12B 109.1 . .
H12A C12C H12B 107.9 . .
N11C C13C C14C 112.6(8) . .
N11C C13C H13A 109.1 . .
C14C C13C H13A 109.1 . .
N11C C13C H13B 109.1 . .
C14C C13C H13B 109.1 . .
H13A C13C H13B 107.8 . .
N9C C14C C13C 112.6(8) . .
N9C C14C H14A 109.1 . .
C13C C14C H14A 109.1 . .
N9C C14C H14B 109.1 . .
C13C C14C H14B 109.1 . .
H14A C14C H14B 107.8 . .
N9C C15C H15A 109.5 . .
N9C C15C H15B 109.5 . .
H15A C15C H15B 109.5 . .
N9C C15C H15C 109.5 . .
H15A C15C H15C 109.5 . .
H15B C15C H15C 109.5 . .
N10C C16C H16A 109.5 . .
N10C C16C H16B 109.5 . .
H16A C16C H16B 109.5 . .
N10C C16C H16C 109.5 . .
H16A C16C H16C 109.5 . .
H16B C16C H16C 109.5 . .
N11C C17C H17A 109.5 . .
N11C C17C H17B 109.5 . .
H17A C17C H17B 109.5 . .
N11C C17C H17C 109.5 . .
H17A C17C H17C 109.5 . .
H17B C17C H17C 109.5 . .
C15D N9D C9D 111.4(17) . .
C15D N9D C14D 111.1(17) . .
C9D N9D C14D 110.5(17) . .
C15D N9D Cu3 112(3) . .
C9D N9D Cu3 101(2) . .
C14D N9D Cu3 110(2) . .
C16D N10D C11D 111.6(17) . .
C16D N10D C10D 110.5(17) . .
C11D N10D C10D 110.8(17) . .
C16D N10D Cu3 107(4) . .
C11D N10D Cu3 101(2) . .
C10D N10D Cu3 115(2) . .
C13D N11D C12D 110.2(16) . .
C13D N11D C17D 110.1(16) . .
C12D N11D C17D 110.0(17) . .
C13D N11D Cu3 109(2) . .
C12D N11D Cu3 104.8(19) . .
C17D N11D Cu3 112(4) . .
N9D C9D C10D 110.5(15) . .
N9D C9D H9DA 109.5 . .
C10D C9D H9DA 109.5 . .
N9D C9D H9DB 109.5 . .
C10D C9D H9DB 109.5 . .
H9DA C9D H9DB 108.1 . .
N10D C10D C9D 110.0(16) . .
N10D C10D H10C 109.7 . .
C9D C10D H10C 109.7 . .
N10D C10D H10D 109.7 . .
C9D C10D H10D 109.7 . .
H10C C10D H10D 108.2 . .
N10D C11D C12D 111.8(15) . .
N10D C11D H11C 109.3 . .
C12D C11D H11C 109.3 . .
N10D C11D H11D 109.3 . .
C12D C11D H11D 109.3 . .
H11C C11D H11D 107.9 . .
N11D C12D C11D 111.4(16) . .
N11D C12D H12C 109.3 . .
C11D C12D H12C 109.3 . .
N11D C12D H12D 109.3 . .
C11D C12D H12D 109.3 . .
H12C C12D H12D 108.0 . .
N11D C13D C14D 112.5(15) . .
N11D C13D H13C 109.1 . .
C14D C13D H13C 109.1 . .
N11D C13D H13D 109.1 . .
C14D C13D H13D 109.1 . .
H13C C13D H13D 107.8 . .
N9D C14D C13D 111.5(16) . .
N9D C14D H14C 109.3 . .
C13D C14D H14C 109.3 . .
N9D C14D H14D 109.3 . .
C13D C14D H14D 109.3 . .
H14C C14D H14D 108.0 . .
N9D C15D H15D 109.5 . .
N9D C15D H15E 109.5 . .
H15D C15D H15E 109.5 . .
N9D C15D H15F 109.5 . .
H15D C15D H15F 109.5 . .
H15E C15D H15F 109.5 . .
N10D C16D H16D 109.5 . .
N10D C16D H16E 109.5 . .
H16D C16D H16E 109.5 . .
N10D C16D H16F 109.5 . .
H16D C16D H16F 109.5 . .
H16E C16D H16F 109.5 . .
N11D C17D H17D 109.5 . .
N11D C17D H17E 109.5 . .
H17D C17D H17E 109.5 . .
N11D C17D H17F 109.5 . .
H17D C17D H17F 109.5 . .
H17E C17D H17F 109.5 . .
C14A N9A C9A 113.0(12) . .
C14A N9A C15A 111.0(12) . .
C9A N9A C15A 110.2(11) . .
C14A N9A Cu2 107.1(10) . .
C9A N9A Cu2 98.3(11) . .
C15A N9A Cu2 116.8(18) . .
C10A N10A C11A 110.8(11) . .
C10A N10A C16A 109.2(10) . .
C11A N10A C16A 108.6(10) . .
C10A N10A Cu2 112.9(9) . .
C11A N10A Cu2 104.7(10) . .
C16A N10A Cu2 110.5(12) . .
C13A N11A C12A 114.2(11) . .
C13A N11A C17A 110.0(10) . .
C12A N11A C17A 111.9(11) . .
C13A N11A Cu2 102.7(9) . .
C12A N11A Cu2 105.0(8) . .
C17A N11A Cu2 112.6(12) . .
N9A C9A C10A 111.8(10) . .
N9A C9A H9AA 109.3 . .
C10A C9A H9AA 109.3 . .
N9A C9A H9AB 109.3 . .
C10A C9A H9AB 109.3 . .
H9AA C9A H9AB 107.9 . .
N10A C10A C9A 112.2(11) . .
N10A C10A H10E 109.2 . .
C9A C10A H10E 109.2 . .
N10A C10A H10F 109.2 . .
C9A C10A H10F 109.2 . .
H10E C10A H10F 107.9 . .
N10A C11A C12A 111.3(10) . .
N10A C11A H11E 109.4 . .
C12A C11A H11E 109.4 . .
N10A C11A H11F 109.4 . .
C12A C11A H11F 109.4 . .
H11E C11A H11F 108.0 . .
N11A C12A C11A 111.3(11) . .
N11A C12A H12E 109.4 . .
C11A C12A H12E 109.4 . .
N11A C12A H12F 109.4 . .
C11A C12A H12F 109.4 . .
H12E C12A H12F 108.0 . .
N11A C13A C14A 114.1(10) . .
N11A C13A H13E 108.7 . .
C14A C13A H13E 108.7 . .
N11A C13A H13F 108.7 . .
C14A C13A H13F 108.7 . .
H13E C13A H13F 107.6 . .
N9A C14A C13A 113.3(12) . .
N9A C14A H14E 108.9 . .
C13A C14A H14E 108.9 . .
N9A C14A H14F 108.9 . .
C13A C14A H14F 108.9 . .
H14E C14A H14F 107.7 . .
N9A C15A H15G 109.5 . .
N9A C15A H15H 109.5 . .
H15G C15A H15H 109.5 . .
N9A C15A H15I 109.5 . .
H15G C15A H15I 109.5 . .
H15H C15A H15I 109.5 . .
N10A C16A H16G 109.5 . .
N10A C16A H16H 109.5 . .
H16G C16A H16H 109.5 . .
N10A C16A H16I 109.5 . .
H16G C16A H16I 109.5 . .
H16H C16A H16I 109.5 . .
N11A C17A H17G 109.5 . .
N11A C17A H17H 109.5 . .
H17G C17A H17H 109.5 . .
N11A C17A H17I 109.5 . .
H17G C17A H17I 109.5 . .
H17H C17A H17I 109.5 . .
C9B N9B C14B 111.3(14) . .
C9B N9B C15B 109.8(14) . .
C14B N9B C15B 109.0(13) . .
C9B N9B Cu2 114.3(13) . .
C14B N9B Cu2 100.0(13) . .
C15B N9B Cu2 112(2) . .
C11B N10B C10B 112.5(12) . .
C11B N10B C16B 110.7(12) . .
C10B N10B C16B 108.7(11) . .
C11B N10B Cu2 106.2(10) . .
C10B N10B Cu2 102.2(11) . .
C16B N10B Cu2 116.3(15) . .
C12B N11B C17B 110.8(12) . .
C12B N11B C13B 110.1(13) . .
C17B N11B C13B 110.2(12) . .
C12B N11B Cu2 110.2(12) . .
C17B N11B Cu2 106.1(15) . .
C13B N11B Cu2 109.3(10) . .
N9B C9B C10B 113.0(13) . .
N9B C9B H9BA 109.0 . .
C10B C9B H9BA 109.0 . .
N9B C9B H9BB 109.0 . .
C10B C9B H9BB 109.0 . .
H9BA C9B H9BB 107.8 . .
N10B C10B C9B 112.4(11) . .
N10B C10B H10G 109.1 . .
C9B C10B H10G 109.1 . .
N10B C10B H10H 109.1 . .
C9B C10B H10H 109.1 . .
H10G C10B H10H 107.9 . .
N10B C11B C12B 112.9(12) . .
N10B C11B H11G 109.0 . .
C12B C11B H11G 109.0 . .
N10B C11B H11H 109.0 . .
C12B C11B H11H 109.0 . .
H11G C11B H11H 107.8 . .
N11B C12B C11B 111.7(11) . .
N11B C12B H12G 109.3 . .
C11B C12B H12G 109.3 . .
N11B C12B H12H 109.3 . .
C11B C12B H12H 109.3 . .
H12G C12B H12H 107.9 . .
N11B C13B C14B 111.3(12) . .
N11B C13B H13G 109.4 . .
C14B C13B H13G 109.4 . .
N11B C13B H13H 109.4 . .
C14B C13B H13H 109.4 . .
H13G C13B H13H 108.0 . .
N9B C14B C13B 112.4(12) . .
N9B C14B H14G 109.1 . .
C13B C14B H14G 109.1 . .
N9B C14B H14H 109.1 . .
C13B C14B H14H 109.1 . .
H14G C14B H14H 107.9 . .
N9B C15B H15J 109.5 . .
N9B C15B H15K 109.5 . .
H15J C15B H15K 109.5 . .
N9B C15B H15L 109.5 . .
H15J C15B H15L 109.5 . .
H15K C15B H15L 109.5 . .
N10B C16B H16J 109.5 . .
N10B C16B H16K 109.5 . .
H16J C16B H16K 109.5 . .
N10B C16B H16L 109.5 . .
H16J C16B H16L 109.5 . .
H16K C16B H16L 109.5 . .
N11B C17B H17J 109.5 . .
N11B C17B H17K 109.5 . .
H17J C17B H17K 109.5 . .
N11B C17B H17L 109.5 . .
H17J C17B H17L 109.5 . .
H17K C17B H17L 109.5 . .
C14G N9G C15G 113.0(11) . .
C14G N9G C9G 112.7(11) . .
C15G N9G C9G 111.9(12) . .
C14G N9G Cu5 98.6(10) . .
C15G N9G Cu5 114.1(19) . .
C9G N9G Cu5 105.7(9) . .
C11G N10G C16G 109.6(12) . .
C11G N10G C10G 109.9(11) . .
C16G N10G C10G 108.9(11) . .
C11G N10G Cu5 109.6(10) . .
C16G N10G Cu5 113.5(17) . .
C10G N10G Cu5 105.3(11) . .
C17G N11G C13G 109.9(12) . .
C17G N11G C12G 108.6(10) . .
C13G N11G C12G 110.1(10) . .
C17G N11G Cu5 115.0(18) . .
C13G N11G Cu5 110.2(9) . .
C12G N11G Cu5 102.7(10) . .
N9G C9G C10G 110.7(10) . .
N9G C9G H9GA 109.5 . .
C10G C9G H9GA 109.5 . .
N9G C9G H9GB 109.5 . .
C10G C9G H9GB 109.5 . .
H9GA C9G H9GB 108.1 . .
N10G C10G C9G 111.6(10) . .
N10G C10G H10I 109.3 . .
C9G C10G H10I 109.3 . .
N10G C10G H10J 109.3 . .
C9G C10G H10J 109.3 . .
H10I C10G H10J 108.0 . .
N10G C11G C12G 110.9(11) . .
N10G C11G H11I 109.5 . .
C12G C11G H11I 109.5 . .
N10G C11G H11J 109.5 . .
C12G C11G H11J 109.5 . .
H11I C11G H11J 108.0 . .
N11G C12G C11G 109.2(9) . .
N11G C12G H12I 109.8 . .
C11G C12G H12I 109.8 . .
N11G C12G H12J 109.8 . .
C11G C12G H12J 109.8 . .
H12I C12G H12J 108.3 . .
N11G C13G C14G 111.7(10) . .
N11G C13G H13I 109.3 . .
C14G C13G H13I 109.3 . .
N11G C13G H13J 109.3 . .
C14G C13G H13J 109.3 . .
H13I C13G H13J 107.9 . .
N9G C14G C13G 113.3(10) . .
N9G C14G H14I 108.9 . .
C13G C14G H14I 108.9 . .
N9G C14G H14J 108.9 . .
C13G C14G H14J 108.9 . .
H14I C14G H14J 107.7 . .
N9G C15G H15M 109.5 . .
N9G C15G H15N 109.5 . .
H15M C15G H15N 109.5 . .
N9G C15G H15O 109.5 . .
H15M C15G H15O 109.5 . .
H15N C15G H15O 109.5 . .
N10G C16G H16M 109.5 . .
N10G C16G H16N 109.5 . .
H16M C16G H16N 109.5 . .
N10G C16G H16O 109.5 . .
H16M C16G H16O 109.5 . .
H16N C16G H16O 109.5 . .
N11G C17G H17M 109.5 . .
N11G C17G H17N 109.5 . .
H17M C17G H17N 109.5 . .
N11G C17G H17O 109.5 . .
H17M C17G H17O 109.5 . .
H17N C17G H17O 109.5 . .
C15H N9H C9H 112.0(13) . .
C15H N9H C14H 112.4(15) . .
C9H N9H C14H 112.0(15) . .
C15H N9H Cu5 110(3) . .
C9H N9H Cu5 102.5(14) . .
C14H N9H Cu5 107.7(12) . .
C16H N10H C11H 111.4(14) . .
C16H N10H C10H 110.0(15) . .
C11H N10H C10H 109.3(14) . .
C16H N10H Cu5 111(2) . .
C11H N10H Cu5 100.7(15) . .
C10H N10H Cu5 113.9(14) . .
C17H N11H C13H 110.2(13) . .
C17H N11H C12H 108.7(14) . .
C13H N11H C12H 109.2(13) . .
C17H N11H Cu5 109(3) . .
C13H N11H Cu5 109.7(14) . .
C12H N11H Cu5 109.9(12) . .
N9H C9H C10H 111.4(12) . .
N9H C9H H9HA 109.3 . .
C10H C9H H9HA 109.3 . .
N9H C9H H9HB 109.3 . .
C10H C9H H9HB 109.3 . .
H9HA C9H H9HB 108.0 . .
N10H C10H C9H 111.0(13) . .
N10H C10H H10K 109.4 . .
C9H C10H H10K 109.4 . .
N10H C10H H10L 109.4 . .
C9H C10H H10L 109.4 . .
H10K C10H H10L 108.0 . .
N10H C11H C12H 111.0(12) . .
N10H C11H H11K 109.4 . .
C12H C11H H11K 109.4 . .
N10H C11H H11L 109.4 . .
C12H C11H H11L 109.4 . .
H11K C11H H11L 108.0 . .
N11H C12H C11H 108.7(12) . .
N11H C12H H12K 109.9 . .
C11H C12H H12K 109.9 . .
N11H C12H H12L 109.9 . .
C11H C12H H12L 109.9 . .
H12K C12H H12L 108.3 . .
N11H C13H C14H 111.4(12) . .
N11H C13H H13K 109.4 . .
C14H C13H H13K 109.4 . .
N11H C13H H13L 109.4 . .
C14H C13H H13L 109.4 . .
H13K C13H H13L 108.0 . .
N9H C14H C13H 111.8(13) . .
N9H C14H H14K 109.3 . .
C13H C14H H14K 109.3 . .
N9H C14H H14L 109.3 . .
C13H C14H H14L 109.3 . .
H14K C14H H14L 107.9 . .
N9H C15H H15P 109.5 . .
N9H C15H H15Q 109.5 . .
H15P C15H H15Q 109.5 . .
N9H C15H H15R 109.5 . .
H15P C15H H15R 109.5 . .
H15Q C15H H15R 109.5 . .
N10H C16H H16P 109.5 . .
N10H C16H H16Q 109.5 . .
H16P C16H H16Q 109.5 . .
N10H C16H H16R 109.5 . .
H16P C16H H16R 109.5 . .
H16Q C16H H16R 109.5 . .
N11H C17H H17P 109.5 . .
N11H C17H H17Q 109.5 . .
H17P C17H H17Q 109.5 . .
N11H C17H H17R 109.5 . .
H17P C17H H17R 109.5 . .
H17Q C17H H17R 109.5 . .
N1A C1A W1 175.2(7) . .
N2A C2A W1 176.9(8) . .
N3A C3A W1 176.6(7) . .
N4A C4A W1 179.4(7) . .
N5A C5A W1 179.1(9) . .
N6A C6A W1 178.4(8) . .
N7A C7A W1 178.1(9) . .
N8A C8A W1 176.7(10) . .
N1B C1B W2 177.0(7) . .
N2B C2B W2 176.9(9) . .
N3B C3B W2 178.3(8) . .
N4B C4B W2 176.9(9) . .
N5B C5B W2 175.1(7) . .
N6B C6B W2 177.2(10) . .
N7B C7B W2 177.1(10) . .
N8B C8B W2 179.0(16) . .
N1C C1C W3 176.1(7) . .
N2C C2C W3 175.8(9) . .
N3C C3C W3 177.8(8) . .
N4C C4C W3 177.6(7) . .
N5C C5C W3 178.7(8) . .
N6C C6C W3 177.5(8) . .
N7C C7C W3 179.1(10) . .
N8C C8C W3 176.4(9) . .
C10E C9E N9E 114.2(9) . .
C10E C9E H9EA 108.7 . .
N9E C9E H9EA 108.7 . .
C10E C9E H9EB 108.7 . .
N9E C9E H9EB 108.7 . .
H9EA C9E H9EB 107.6 . .
C9E C10E N10E 112.5(8) . .
C9E C10E H10M 109.1 . .
N10E C10E H10M 109.1 . .
C9E C10E H10N 109.1 . .
N10E C10E H10N 109.1 . .
H10M C10E H10N 107.8 . .
C12E C11E N10E 114.9(10) . .
C12E C11E H11M 108.5 . .
N10E C11E H11M 108.5 . .
C12E C11E H11N 108.5 . .
N10E C11E H11N 108.5 . .
H11M C11E H11N 107.5 . .
C11E C12E N11E 112.1(9) . .
C11E C12E H12M 109.2 . .
N11E C12E H12M 109.2 . .
C11E C12E H12N 109.2 . .
N11E C12E H12N 109.2 . .
H12M C12E H12N 107.9 . .
N11E C13E C14E 114.3(9) . .
N11E C13E H13M 108.7 . .
C14E C13E H13M 108.7 . .
N11E C13E H13N 108.7 . .
C14E C13E H13N 108.7 . .
H13M C13E H13N 107.6 . .
N9E C14E C13E 111.3(9) . .
N9E C14E H14M 109.4 . .
C13E C14E H14M 109.4 . .
N9E C14E H14N 109.4 . .
C13E C14E H14N 109.4 . .
H14M C14E H14N 108.0 . .
N9E C15E H15S 109.5 . .
N9E C15E H15T 109.5 . .
H15S C15E H15T 109.5 . .
N9E C15E H15U 109.5 . .
H15S C15E H15U 109.5 . .
H15T C15E H15U 109.5 . .
N10E C16E H16S 109.5 . .
N10E C16E H16T 109.5 . .
H16S C16E H16T 109.5 . .
N10E C16E H16U 109.5 . .
H16S C16E H16U 109.5 . .
H16T C16E H16U 109.5 . .
N11E C17E H17S 109.5 . .
N11E C17E H17T 109.5 . .
H17S C17E H17T 109.5 . .
N11E C17E H17U 109.5 . .
H17S C17E H17U 109.5 . .
H17T C17E H17U 109.5 . .
N1B Cu1 N1B 180.0(3) 3_675 .
N1B Cu1 N1A 88.7(3) 3_675 3_675
N1B Cu1 N1A 91.3(3) . 3_675
N1B Cu1 N1A 91.3(3) 3_675 .
N1B Cu1 N1A 88.7(3) . .
N1A Cu1 N1A 179.997(1) 3_675 .
N1B Cu1 N1C 92.3(3) 3_675 3_675
N1B Cu1 N1C 87.7(3) . 3_675
N1A Cu1 N1C 88.4(2) 3_675 3_675
N1A Cu1 N1C 91.6(2) . 3_675
N1B Cu1 N1C 87.7(3) 3_675 .
N1B Cu1 N1C 92.3(3) . .
N1A Cu1 N1C 91.6(2) 3_675 .
N1A Cu1 N1C 88.4(2) . .
N1C Cu1 N1C 179.997(1) 3_675 .
N10A Cu2 N2A 100.0(4) . .
N10A Cu2 N11B 64.2(5) . .
N2A Cu2 N11B 164.2(5) . .
N10A Cu2 N2C 168.8(4) . .
N2A Cu2 N2C 91.0(3) . .
N11B Cu2 N2C 104.8(5) . .
N10A Cu2 N9B 80.4(6) . .
N2A Cu2 N9B 94.6(5) . .
N11B Cu2 N9B 84.6(6) . .
N2C Cu2 N9B 96.9(5) . .
N10A Cu2 N2B 95.5(4) . .
N2A Cu2 N2B 90.6(3) . .
N11B Cu2 N2B 89.5(5) . .
N2C Cu2 N2B 86.3(3) . .
N9B Cu2 N2B 173.8(6) . .
N10A Cu2 N11A 84.2(5) . .
N2A Cu2 N11A 170.5(4) . .
N11B Cu2 N11A 22.3(5) . .
N2C Cu2 N11A 84.6(4) . .
N9B Cu2 N11A 77.6(6) . .
N2B Cu2 N11A 97.5(4) . .
N10A Cu2 N9A 83.6(5) . .
N2A Cu2 N9A 91.3(4) . .
N11B Cu2 N9A 88.6(6) . .
N2C Cu2 N9A 94.3(4) . .
N9B Cu2 N9A 4.3(8) . .
N2B Cu2 N9A 178.0(5) . .
N11A Cu2 N9A 80.7(5) . .
N10A Cu2 N10B 15.4(5) . .
N2A Cu2 N10B 84.9(4) . .
N11B Cu2 N10B 79.5(6) . .
N2C Cu2 N10B 173.9(4) . .
N9B Cu2 N10B 79.0(6) . .
N2B Cu2 N10B 98.2(4) . .
N11A Cu2 N10B 98.8(5) . .
N9A Cu2 N10B 81.4(5) . .
N3B Cu3 N3A 89.0(3) . .
N3B Cu3 N10D 171.6(10) . .
N3A Cu3 N10D 97.3(9) . .
N3B Cu3 N10C 174.6(4) . .
N3A Cu3 N10C 91.2(3) . .
N10D Cu3 N10C 6.1(11) . .
N3B Cu3 N11C 94.8(3) . .
N3A Cu3 N11C 175.2(3) . .
N10D Cu3 N11C 79.1(9) . .
N10C Cu3 N11C 85.2(3) . .
N3B Cu3 N11D 87.5(8) . .
N3A Cu3 N11D 171.2(9) . .
N10D Cu3 N11D 85.4(11) . .
N10C Cu3 N11D 91.4(8) . .
N11C Cu3 N11D 13.2(9) . .
N3B Cu3 N9C 92.3(3) . .
N3A Cu3 N9C 101.1(3) . .
N10D Cu3 N9C 81.1(10) . .
N10C Cu3 N9C 82.4(4) . .
N11C Cu3 N9C 81.7(3) . .
N11D Cu3 N9C 70.9(9) . .
N3B Cu3 N9D 92.6(8) . .
N3A Cu3 N9D 93.2(8) . .
N10D Cu3 N9D 81.6(12) . .
N10C Cu3 N9D 82.0(8) . .
N11C Cu3 N9D 89.5(8) . .
N11D Cu3 N9D 78.8(11) . .
N9C Cu3 N9D 7.9(8) . .
N3B Cu3 N5C 91.8(3) . 3_675
N3A Cu3 N5C 86.8(3) . 3_675
N10D Cu3 N5C 94.1(10) . 3_675
N10C Cu3 N5C 93.7(3) . 3_675
N11C Cu3 N5C 90.2(3) . 3_675
N11D Cu3 N5C 101.4(9) . 3_675
N9C Cu3 N5C 171.2(3) . 3_675
N9D Cu3 N5C 175.7(8) . 3_675
N5A Cu4 N11E 175.8(3) 3_675 .
N5A Cu4 N4B 91.6(3) 3_675 .
N11E Cu4 N4B 90.7(3) . .
N5A Cu4 N10E 93.5(3) 3_675 .
N11E Cu4 N10E 83.9(3) . .
N4B Cu4 N10E 172.9(3) . .
N5A Cu4 N9E 93.5(3) 3_675 .
N11E Cu4 N9E 82.9(3) . .
N4B Cu4 N9E 92.9(3) . .
N10E Cu4 N9E 81.9(3) . .
N5A Cu4 N3C 89.4(3) 3_675 .
N11E Cu4 N3C 94.1(3) . .
N4B Cu4 N3C 91.4(3) . .
N10E Cu4 N3C 93.5(3) . .
N9E Cu4 N3C 174.8(3) . .
N4C Cu5 N5B 90.1(3) . 3_675
N4C Cu5 N11H 90.4(5) . .
N5B Cu5 N11H 176.1(5) 3_675 .
N4C Cu5 N10G 175.5(4) . .
N5B Cu5 N10G 91.8(4) 3_675 .
N11H Cu5 N10G 87.4(6) . .
N4C Cu5 N10H 174.5(5) . .
N5B Cu5 N10H 94.6(5) 3_675 .
N11H Cu5 N10H 84.6(6) . .
N10G Cu5 N10H 3.1(7) . .
N4C Cu5 N11G 94.0(4) . .
N5B Cu5 N11G 174.0(4) 3_675 .
N11H Cu5 N11G 8.9(6) . .
N10G Cu5 N11G 84.4(5) . .
N10H Cu5 N11G 81.5(6) . .
N4C Cu5 N9G 93.1(4) . .
N5B Cu5 N9G 101.1(4) 3_675 .
N11H Cu5 N9G 75.0(6) . .
N10G Cu5 N9G 82.5(5) . .
N10H Cu5 N9G 83.1(6) . .
N11G Cu5 N9G 83.0(4) . .
N4C Cu5 N9H 96.3(5) . .
N5B Cu5 N9H 96.2(5) 3_675 .
N11H Cu5 N9H 80.0(6) . .
N10G Cu5 N9H 79.5(5) . .
N10H Cu5 N9H 80.4(6) . .
N11G Cu5 N9H 87.7(5) . .
N9G Cu5 N9H 5.9(6) . .
N4C Cu5 N4A 92.0(3) . .
N5B Cu5 N4A 85.1(3) 3_675 .
N11H Cu5 N4A 98.7(5) . .
N10G Cu5 N4A 92.2(4) . .
N10H Cu5 N4A 91.2(5) . .
N11G Cu5 N4A 90.4(3) . .
N9G Cu5 N4A 171.9(4) . .
N9H Cu5 N4A 171.6(4) . .
C1A N1A Cu1 176.0(6) . .
C2A N2A Cu2 176.3(8) . .
C3A N3A Cu3 175.9(7) . .
C4A N4A Cu5 155.5(6) . .
C5A N5A Cu4 175.1(8) . 3_675
C1B N1B Cu1 177.7(7) . .
C2B N2B Cu2 166.8(9) . .
C3B N3B Cu3 171.6(8) . .
C4B N4B Cu4 176.4(8) . .
C5B N5B Cu5 173.2(7) . 3_675
C1C N1C Cu1 173.9(6) . .
C2C N2C Cu2 175.4(8) . .
C3C N3C Cu4 173.4(8) . .
C4C N4C Cu5 173.0(7) . .
C5C N5C Cu3 159.0(8) . 3_675
C9E N9E C14E 113.2(8) . .
C9E N9E C15E 108.6(8) . .
C14E N9E C15E 109.0(8) . .
C9E N9E Cu4 103.4(6) . .
C14E N9E Cu4 108.7(6) . .
C15E N9E Cu4 113.9(6) . .
C16E N10E C11E 111.3(9) . .
C16E N10E C10E 111.0(9) . .
C11E N10E C10E 111.6(8) . .
C16E N10E Cu4 113.1(7) . .
C11E N10E Cu4 100.3(6) . .
C10E N10E Cu4 109.1(6) . .
C17E N11E C13E 108.1(9) . .
C17E N11E C12E 111.5(9) . .
C13E N11E C12E 111.4(8) . .
C17E N11E Cu4 112.9(6) . .
C13E N11E Cu4 104.0(6) . .
C12E N11E Cu4 108.8(7) . .
C4A W1 C3A 148.8(3) . .
C4A W1 C2A 97.6(3) . .
C3A W1 C2A 87.1(3) . .
C4A W1 C8A 141.3(3) . .
C3A W1 C8A 69.9(3) . .
C2A W1 C8A 77.5(4) . .
C4A W1 C7A 92.0(3) . .
C3A W1 C7A 100.5(3) . .
C2A W1 C7A 147.3(3) . .
C8A W1 C7A 75.6(4) . .
C4A W1 C6A 70.2(3) . .
C3A W1 C6A 140.0(3) . .
C2A W1 C6A 74.8(3) . .
C8A W1 C6A 71.5(3) . .
C7A W1 C6A 79.3(3) . .
C4A W1 C1A 76.8(3) . .
C3A W1 C1A 75.5(3) . .
C2A W1 C1A 72.0(3) . .
C8A W1 C1A 134.5(3) . .
C7A W1 C1A 140.6(3) . .
C6A W1 C1A 128.8(3) . .
C4A W1 C5A 78.8(3) . .
C3A W1 C5A 79.0(3) . .
C2A W1 C5A 142.7(3) . .
C8A W1 C5A 127.6(4) . .
C7A W1 C5A 69.8(3) . .
C6A W1 C5A 134.9(3) . .
C1A W1 C5A 71.0(3) . .
C7B W2 C2B 68.8(3) . .
C7B W2 C3B 77.5(4) . .
C2B W2 C3B 92.7(4) . .
C7B W2 C8B 78.5(5) . .
C2B W2 C8B 99.0(5) . .
C3B W2 C8B 147.4(4) . .
C7B W2 C5B 142.4(3) . .
C2B W2 C5B 147.9(3) . .
C3B W2 C5B 89.6(3) . .
C8B W2 C5B 96.1(5) . .
C7B W2 C1B 130.8(3) . .
C2B W2 C1B 74.5(3) . .
C3B W2 C1B 72.5(3) . .
C8B W2 C1B 140.0(4) . .
C5B W2 C1B 75.7(3) . .
C7B W2 C4B 131.0(4) . .
C2B W2 C4B 79.4(4) . .
C3B W2 C4B 141.8(3) . .
C8B W2 C4B 70.6(4) . .
C5B W2 C4B 79.1(3) . .
C1B W2 C4B 69.4(3) . .
C7B W2 C6B 72.8(3) . .
C2B W2 C6B 141.5(4) . .
C3B W2 C6B 76.5(4) . .
C8B W2 C6B 75.5(4) . .
C5B W2 C6B 69.9(3) . .
C1B W2 C6B 133.3(3) . .
C4B W2 C6B 130.7(4) . .
C5C W3 C4C 93.9(3) . .
C5C W3 C2C 148.7(3) . .
C4C W3 C2C 91.6(3) . .
C5C W3 C6C 69.7(3) . .
C4C W3 C6C 77.2(3) . .
C2C W3 C6C 141.4(3) . .
C5C W3 C8C 97.5(3) . .
C4C W3 C8C 147.3(3) . .
C2C W3 C8C 94.3(3) . .
C6C W3 C8C 78.2(3) . .
C5C W3 C7C 140.9(3) . .
C4C W3 C7C 75.5(3) . .
C2C W3 C7C 70.2(3) . .
C6C W3 C7C 71.2(3) . .
C8C W3 C7C 76.3(4) . .
C5C W3 C3C 77.7(3) . .
C4C W3 C3C 143.5(3) . .
C2C W3 C3C 79.6(3) . .
C6C W3 C3C 129.8(3) . .
C8C W3 C3C 69.2(3) . .
C7C W3 C3C 131.7(4) . .
C5C W3 C1C 76.4(3) . .
C4C W3 C1C 72.2(3) . .
C2C W3 C1C 76.0(3) . .
C6C W3 C1C 132.1(3) . .
C8C W3 C1C 140.3(3) . .
C7C W3 C1C 131.9(3) . .
C3C W3 C1C 71.2(3) . .

loop_
_geom_bond_atom_site_label_1
_geom_bond_atom_site_label_2
_geom_bond_distance
_geom_bond_site_symmetry_2
N9C C14C 1.468(10) .
N9C C9C 1.473(11) .
N9C C15C 1.486(11) .
N9C Cu3 2.279(13) .
N10C C16C 1.471(11) .
N10C C10C 1.477(10) .
N10C C11C 1.499(11) .
N10C Cu3 2.088(14) .
N11C C17C 1.480(10) .
N11C C13C 1.486(11) .
N11C C12C 1.492(10) .
N11C Cu3 2.095(11) .
C9C C10C 1.516(11) .
C9C H9CA 0.9900 .
C9C H9CB 0.9900 .
C10C H10A 0.9900 .
C10C H10B 0.9900 .
C11C C12C 1.501(11) .
C11C H11A 0.9900 .
C11C H11B 0.9900 .
C12C H12A 0.9900 .
C12C H12B 0.9900 .
C13C C14C 1.504(11) .
C13C H13A 0.9900 .
C13C H13B 0.9900 .
C14C H14A 0.9900 .
C14C H14B 0.9900 .
C15C H15A 0.9800 .
C15C H15B 0.9800 .
C15C H15C 0.9800 .
C16C H16A 0.9800 .
C16C H16B 0.9800 .
C16C H16C 0.9800 .
C17C H17A 0.9800 .
C17C H17B 0.9800 .
C17C H17C 0.9800 .
N9D C15D 1.478(18) .
N9D C9D 1.479(18) .
N9D C14D 1.484(19) .
N9D Cu3 2.28(5) .
N10D C16D 1.472(19) .
N10D C11D 1.479(18) .
N10D C10D 1.488(19) .
N10D Cu3 2.01(5) .
N11D C13D 1.480(18) .
N11D C12D 1.487(18) .
N11D C17D 1.488(18) .
N11D Cu3 2.18(4) .
C9D C10D 1.539(17) .
C9D H9DA 0.9900 .
C9D H9DB 0.9900 .
C10D H10C 0.9900 .
C10D H10D 0.9900 .
C11D C12D 1.524(18) .
C11D H11C 0.9900 .
C11D H11D 0.9900 .
C12D H12C 0.9900 .
C12D H12D 0.9900 .
C13D C14D 1.515(17) .
C13D H13C 0.9900 .
C13D H13D 0.9900 .
C14D H14C 0.9900 .
C14D H14D 0.9900 .
C15D H15D 0.9800 .
C15D H15E 0.9800 .
C15D H15F 0.9800 .
C16D H16D 0.9800 .
C16D H16E 0.9800 .
C16D H16F 0.9800 .
C17D H17D 0.9800 .
C17D H17E 0.9800 .
C17D H17F 0.9800 .
N9A C14A 1.464(15) .
N9A C9A 1.479(13) .
N9A C15A 1.498(14) .
N9A Cu2 2.30(2) .
N10A C10A 1.488(13) .
N10A C11A 1.491(13) .
N10A C16A 1.499(13) .
N10A Cu2 1.978(16) .
N11A C13A 1.466(13) .
N11A C12A 1.473(14) .
N11A C17A 1.483(13) .
N11A Cu2 2.242(15) .
C9A C10A 1.521(14) .
C9A H9AA 0.9900 .
C9A H9AB 0.9900 .
C10A H10E 0.9900 .
C10A H10F 0.9900 .
C11A C12A 1.534(14) .
C11A H11E 0.9900 .
C11A H11F 0.9900 .
C12A H12E 0.9900 .
C12A H12F 0.9900 .
C13A C14A 1.513(13) .
C13A H13E 0.9900 .
C13A H13F 0.9900 .
C14A H14E 0.9900 .
C14A H14F 0.9900 .
C15A H15G 0.9800 .
C15A H15H 0.9800 .
C15A H15I 0.9800 .
C16A H16G 0.9800 .
C16A H16H 0.9800 .
C16A H16I 0.9800 .
C17A H17G 0.9800 .
C17A H17H 0.9800 .
C17A H17I 0.9800 .
N9B C9B 1.481(17) .
N9B C14B 1.484(15) .
N9B C15B 1.502(15) .
N9B Cu2 2.13(3) .
N10B C11B 1.466(15) .
N10B C10B 1.483(14) .
N10B C16B 1.500(15) .
N10B Cu2 2.37(2) .
N11B C12B 1.473(15) .
N11B C17B 1.480(15) .
N11B C13B 1.493(15) .
N11B Cu2 2.059(19) .
C9B C10B 1.511(14) .
C9B H9BA 0.9900 .
C9B H9BB 0.9900 .
C10B H10G 0.9900 .
C10B H10H 0.9900 .
C11B C12B 1.526(14) .
C11B H11G 0.9900 .
C11B H11H 0.9900 .
C12B H12G 0.9900 .
C12B H12H 0.9900 .
C13B C14B 1.513(15) .
C13B H13G 0.9900 .
C13B H13H 0.9900 .
C14B H14G 0.9900 .
C14B H14H 0.9900 .
C15B H15J 0.9800 .
C15B H15K 0.9800 .
C15B H15L 0.9800 .
C16B H16J 0.9800 .
C16B H16K 0.9800 .
C16B H16L 0.9800 .
C17B H17J 0.9800 .
C17B H17K 0.9800 .
C17B H17L 0.9800 .
N9G C14G 1.464(13) .
N9G C15G 1.474(14) .
N9G C9G 1.474(14) .
N9G Cu5 2.30(2) .
N10G C11G 1.490(14) .
N10G C16G 1.498(14) .
N10G C10G 1.499(13) .
N10G Cu5 2.05(2) .
N11G C17G 1.490(14) .
N11G C13G 1.490(13) .
N11G C12G 1.496(12) .
N11G Cu5 2.10(2) .
C9G C10G 1.530(13) .
C9G H9GA 0.9900 .
C9G H9GB 0.9900 .
C10G H10I 0.9900 .
C10G H10J 0.9900 .
C11G C12G 1.512(13) .
C11G H11I 0.9900 .
C11G H11J 0.9900 .
C12G H12I 0.9900 .
C12G H12J 0.9900 .
C13G C14G 1.523(13) .
C13G H13I 0.9900 .
C13G H13J 0.9900 .
C14G H14I 0.9900 .
C14G H14J 0.9900 .
C15G H15M 0.9800 .
C15G H15N 0.9800 .
C15G H15O 0.9800 .
C16G H16M 0.9800 .
C16G H16N 0.9800 .
C16G H16O 0.9800 .
C17G H17M 0.9800 .
C17G H17N 0.9800 .
C17G H17O 0.9800 .
N9H C15H 1.472(15) .
N9H C9H 1.473(15) .
N9H C14H 1.474(17) .
N9H Cu5 2.31(3) .
N10H C16H 1.479(16) .
N10H C11H 1.480(15) .
N10H C10H 1.500(17) .
N10H Cu5 2.09(3) .
N11H C17H 1.488(16) .
N11H C13H 1.489(15) .
N11H C12H 1.505(16) .
N11H Cu5 2.05(3) .
C9H C10H 1.529(15) .
C9H H9HA 0.9900 .
C9H H9HB 0.9900 .
C10H H10K 0.9900 .
C10H H10L 0.9900 .
C11H C12H 1.523(15) .
C11H H11K 0.9900 .
C11H H11L 0.9900 .
C12H H12K 0.9900 .
C12H H12L 0.9900 .
C13H C14H 1.524(15) .
C13H H13K 0.9900 .
C13H H13L 0.9900 .
C14H H14K 0.9900 .
C14H H14L 0.9900 .
C15H H15P 0.9800 .
C15H H15Q 0.9800 .
C15H H15R 0.9800 .
C16H H16P 0.9800 .
C16H H16Q 0.9800 .
C16H H16R 0.9800 .
C17H H17P 0.9800 .
C17H H17Q 0.9800 .
C17H H17R 0.9800 .
C1A N1A 1.125(9) .
C1A W1 2.174(8) .
C2A N2A 1.159(10) .
C2A W1 2.154(10) .
C3A N3A 1.166(9) .
C3A W1 2.145(8) .
C4A N4A 1.179(9) .
C4A W1 2.142(8) .
C5A N5A 1.101(10) .
C5A W1 2.213(10) .
C6A N6A 1.143(10) .
C6A W1 2.168(9) .
C7A N7A 1.159(11) .
C7A W1 2.166(10) .
C8A N8A 1.146(11) .
C8A W1 2.159(10) .
C1B N1B 1.144(9) .
C1B W2 2.167(9) .
C2B N2B 1.163(11) .
C2B W2 2.145(10) .
C3B N3B 1.144(10) .
C3B W2 2.147(9) .
C4B N4B 1.140(10) .
C4B W2 2.167(9) .
C5B N5B 1.142(10) .
C5B W2 2.157(9) .
C6B N6B 1.135(11) .
C6B W2 2.179(9) .
C7B N7B 1.156(12) .
C7B W2 2.144(11) .
C8B N8B 1.161(14) .
C8B W2 2.149(13) .
C1C N1C 1.123(9) .
C1C W3 2.186(8) .
C2C N2C 1.142(10) .
C2C W3 2.170(10) .
C3C N3C 1.137(11) .
C3C W3 2.179(10) .
C4C N4C 1.153(10) .
C4C W3 2.159(9) .
C5C N5C 1.150(11) .
C5C W3 2.137(10) .
C6C N6C 1.162(10) .
C6C W3 2.172(9) .
C7C N7C 1.150(11) .
C7C W3 2.179(10) .
C8C N8C 1.138(11) .
C8C W3 2.179(10) .
C9E C10E 1.466(13) .
C9E N9E 1.473(12) .
C9E H9EA 0.9900 .
C9E H9EB 0.9900 .
C10E N10E 1.513(12) .
C10E H10M 0.9900 .
C10E H10N 0.9900 .
C11E C12E 1.428(14) .
C11E N10E 1.494(13) .
C11E H11M 0.9900 .
C11E H11N 0.9900 .
C12E N11E 1.512(12) .
C12E H12M 0.9900 .
C12E H12N 0.9900 .
C13E N11E 1.492(13) .
C13E C14E 1.503(14) .
C13E H13M 0.9900 .
C13E H13N 0.9900 .
C14E N9E 1.481(12) .
C14E H14M 0.9900 .
C14E H14N 0.9900 .
C15E N9E 1.486(12) .
C15E H15S 0.9800 .
C15E H15T 0.9800 .
C15E H15U 0.9800 .
C16E N10E 1.450(13) .
C16E H16S 0.9800 .
C16E H16T 0.9800 .
C16E H16U 0.9800 .
C17E N11E 1.459(12) .
C17E H17S 0.9800 .
C17E H17T 0.9800 .
C17E H17U 0.9800 .
Cu1 N1B 1.950(7) 3_675
Cu1 N1B 1.950(7) .
Cu1 N1A 1.956(6) 3_675
Cu1 N1A 1.956(6) .
Cu1 N1C 1.987(7) 3_675
Cu1 N1C 1.987(7) .
Cu2 N2A 2.042(8) .
Cu2 N2C 2.072(8) .
Cu2 N2B 2.203(9) .
Cu3 N3B 2.004(8) .
Cu3 N3A 2.008(7) .
Cu3 N5C 2.405(9) 3_675
Cu4 N5A 2.015(8) 3_675
Cu4 N11E 2.090(8) .
Cu4 N4B 2.106(8) .
Cu4 N10E 2.162(8) .
Cu4 N9E 2.192(9) .
Cu4 N3C 2.196(8) .
Cu5 N4C 1.985(7) .
Cu5 N5B 2.015(8) 3_675
Cu5 N4A 2.472(7) .
N5A Cu4 2.015(8) 3_675
N5B Cu5 2.015(8) 3_675
N5C Cu3 2.405(9) 3_675

loop_
_platon_squeeze_void_nr
_platon_squeeze_void_average_x
_platon_squeeze_void_average_y
_platon_squeeze_void_average_z
_platon_squeeze_void_volume
_platon_squeeze_void_count_electrons
_platon_squeeze_void_content
1 0.004 -0.033 0.208 152 62 ' '
2 0.500 0.000 0.500 506 252 ' '
3 0.996 0.032 0.792 151 64 ' '
4 0.504 0.536 0.709 149 61 ' '
5 0.496 0.464 0.291 148 64 ' '
6 1.000 0.500 1.000 501 250 ' '
